data_1571761
loop_
_publ_author_name
'Nian, Hao'
'Wang, Song-Meng'
'Wang, Yan-Fang'
'Zheng, Yu-Tao'
'Zheng, Li-Shuo'
'Wang, Xiaoping'
'Yang, Liu-Pan'
'Jiang, Wei'
'Cao, Liping'

_publ_section_title
;
 Selective recognition and enrichment of C70 over C60 using an
 anthracene-based nanotube
;
_journal_issue 26
_journal_name_full 'Chemical Science'
_journal_page_first 10214
_journal_page_last 10220
_journal_paper_doi 10.1039/D4SC02814G
_journal_volume 15
_journal_year 2024
_chemical_formula_moiety '2(C2 H F3 O2), C126 H90 N3 O9, 3(C2 F3 O2), 4(C7 H8)'
_chemical_formula_sum 'C164 H124 F15 N3 O19'
_chemical_formula_weight 2725.65
_space_group_crystal_system triclinic
_space_group_IT_number 2
_space_group_name_Hall '-P 1'
_space_group_name_H-M_alt 'P -1'
_atom_sites_solution_hydrogens geom
_atom_sites_solution_primary dual
_audit_creation_date 2022-11-02
_audit_creation_method
;
Olex2 1.3
(compiled 2020.07.16 svn.r6f6c53a7 for OlexSys, GUI svn.r6139)
;
_audit_update_record
;
2024-01-03 deposited with the CCDC.	2024-05-30 downloaded from the CCDC.
;
_cell_angle_alpha 87.108(3)
_cell_angle_beta 89.657(2)
_cell_angle_gamma 86.001(3)
_cell_formula_units_Z 2
_cell_length_a 11.7820(6)
_cell_length_b 18.0992(10)
_cell_length_c 38.789(2)
_cell_measurement_reflns_used 9813
_cell_measurement_temperature 100.00
_cell_measurement_theta_max 44.232
_cell_measurement_theta_min 2.305
_cell_volume 8240.9(8)
_computing_cell_refinement 'SAINT V8.40B (?, 2016)'
_computing_data_reduction 'SAINT V8.40B (?, 2016)'
_computing_molecular_graphics 'Olex2 1.3 (Dolomanov et al., 2009)'
_computing_publication_material 'Olex2 1.3 (Dolomanov et al., 2009)'
_computing_structure_refinement 'SHELXL 2018/3 (Sheldrick, 2015)'
_computing_structure_solution 'SHELXT 2018/2 (Sheldrick, 2018)'
_diffrn_ambient_temperature 100.00
_diffrn_measured_fraction_theta_full 0.998
_diffrn_measured_fraction_theta_max 0.995
_diffrn_measurement_device_type 'Bruker APEX-II CCD'
_diffrn_measurement_method '\f and \w scans'
_diffrn_radiation_type GaK\a
_diffrn_radiation_wavelength 1.34139
_diffrn_reflns_av_R_equivalents 0.0827
_diffrn_reflns_av_unetI/netI 0.0700
_diffrn_reflns_Laue_measured_fraction_full 0.998
_diffrn_reflns_Laue_measured_fraction_max 0.995
_diffrn_reflns_limit_h_max 14
_diffrn_reflns_limit_h_min -14
_diffrn_reflns_limit_k_max 22
_diffrn_reflns_limit_k_min -22
_diffrn_reflns_limit_l_max 48
_diffrn_reflns_limit_l_min -48
_diffrn_reflns_number 178709
_diffrn_reflns_point_group_measured_fraction_full 0.998
_diffrn_reflns_point_group_measured_fraction_max 0.995
_diffrn_reflns_theta_full 53.594
_diffrn_reflns_theta_max 57.034
_diffrn_reflns_theta_min 1.984
_diffrn_source_current 3.0
_diffrn_source_power 0.20955
_diffrn_source_voltage 69.85
_diffrn_standards_number 0
_exptl_absorpt_coefficient_mu 0.445
_exptl_absorpt_correction_T_max 0.7512
_exptl_absorpt_correction_T_min 0.6808
_exptl_absorpt_correction_type multi-scan
_exptl_absorpt_process_details
;
SADABS-2016/2 (Bruker,2016/2) was used for absorption correction.
wR2(int) was 0.1061 before and 0.0616 after correction.
The Ratio of minimum to maximum transmission is 0.9063.
The \l/2 correction factor is Not present.
;
_exptl_crystal_colour colourless
_exptl_crystal_colour_primary colourless
_exptl_crystal_density_diffrn 1.098
_exptl_crystal_description plate
_exptl_crystal_F_000 2832
_exptl_crystal_size_max 0.2
_exptl_crystal_size_mid 0.1
_exptl_crystal_size_min 0.1
_refine_diff_density_max 0.948
_refine_diff_density_min -0.492
_refine_diff_density_rms 0.060
_refine_ls_extinction_method none
_refine_ls_goodness_of_fit_ref 1.071
_refine_ls_hydrogen_treatment constr
_refine_ls_matrix_type full
_refine_ls_number_parameters 1896
_refine_ls_number_reflns 33623
_refine_ls_number_restraints 477
_refine_ls_restrained_S_all 1.077
_refine_ls_R_factor_all 0.1448
_refine_ls_R_factor_gt 0.0904
_refine_ls_shift/su_max 0.003
_refine_ls_shift/su_mean 0.000
_refine_ls_structure_factor_coef Fsqd
_refine_ls_weighting_details 'w=1/[\s^2^(Fo^2^)+(0.1816P)^2^+0.8818P] where P=(Fo^2^+2Fc^2^)/3'
_refine_ls_weighting_scheme calc
_refine_ls_wR_factor_gt 0.2784
_refine_ls_wR_factor_ref 0.3228
_reflns_Friedel_coverage 0.000
_reflns_number_gt 16951
_reflns_number_total 33623
_reflns_threshold_expression 'I > 2\s(I)'
_cod_data_source_file d4sc02814g2.cif
_cod_data_source_block p-1
_cod_depositor_comments 'Adding full bibliography for 1571761.cif.'
_cod_original_cell_volume 8240.8(8)
_cod_database_code 1571761
_shelx_shelxl_version_number 2018/3
_shelx_space_group_comment
;
The symmetry employed for this shelxl refinement is uniquely defined
by the following loop, which should always be used as a source of
symmetry information in preference to the above space-group names.
They are only intended as comments.
;
_olex2_refinement_description
;
1. Fixed Uiso
 At 1.2 times of:
  All C(H) groups, All N(H) groups
 At 1.5 times of:
  All C(H,H,H) groups, All O(H) groups
2. Restrained distances
 C1-F6
 1.27 with sigma of 0.02
 C2-F3
 1.29 with sigma of 0.02
 C2-F4
 1.36 with sigma of 0.02
 C2-F5
 1.27 with sigma of 0.02
 C1-F1
 1.29 with sigma of 0.02
 C1-F2
 1.36 with sigma of 0.02
 C04M-C052
 1.45 with sigma of 0.02
 C6-C7 = C8-C9 = C9-C10
 1.38 with sigma of 0.02
 C5-C6 = C5-C10 = C7-C8
 1.39 with sigma of 0.02
 C4-C5
 1.51 with sigma of 0.02
 C13-C14 = C15-C16 = C16-C17
 1.38 with sigma of 0.02
 C12-C13 = C12-C17 = C14-C15
 1.39 with sigma of 0.02
 C11-C12
 1.51 with sigma of 0.02
 F8-C19
 1.33 with sigma of 0.02
 C18-C19
 1.55 with sigma of 0.02
 F7-C19 = F9-C19
 1.34 with sigma of 0.02
 O5-C18
 1.25 with sigma of 0.02
 O6-C18
 1.24 with sigma of 0.02
 O024-C21
 1.4 with sigma of 0.02
 C6-C8
 2.39 with sigma of 0.04
 C5-C9
 2.41 with sigma of 0.04
 C7-C9 = C8-C10
 2.4 with sigma of 0.04
 C4-C6 = C4-C10
 2.52 with sigma of 0.04
 C5-C7
 2.42 with sigma of 0.04
 C11-C13 = C11-C17
 2.52 with sigma of 0.04
 C12-C14
 2.42 with sigma of 0.04
 C12-C16
 2.41 with sigma of 0.04
 C13-C15
 2.39 with sigma of 0.04
 C14-C16 = C15-C17
 2.4 with sigma of 0.04
 O5-C19
 2.38 with sigma of 0.04
 F8-C18
 2.42 with sigma of 0.04
 O5-O6
 2.25 with sigma of 0.04
 O6-C19
 2.35 with sigma of 0.04
 F9-C18
 2.39 with sigma of 0.04
 F7-F9
 2.15 with sigma of 0.04
 F7-F8 = F8-F9
 2.16 with sigma of 0.04
 F7-C18
 2.37 with sigma of 0.04
 F3-F4 \\sim F4-F5 \\sim F5-F3
 with sigma of 0.03
 F1-F2 \\sim F2-F6 \\sim F6-F1
 with sigma of 0.03
 C2-F3 \\sim C2-F4 \\sim C2-F5
 with sigma of 0.02
 C1-F1 \\sim C1-F2 \\sim C1-F6
 with sigma of 0.02
 C5-C9 \\sim C5-C7 \\sim C10-C8 \\sim C6-C10 \\sim C7-C9 \\sim C6-C8
 with sigma of 0.04
 C4-C10 \\sim C4-C6
 with sigma of 0.04
 C5-C6 \\sim C6-C7 \\sim C7-C8 \\sim C8-C9 \\sim C9-C10 \\sim C10-C5
 with sigma of 0.02
 C11-C17 \\sim C11-C13
 with sigma of 0.04
 C12-C13 \\sim C13-C14 \\sim C14-C15 \\sim C15-C16 \\sim C16-C17 \\sim C17-C12
 with sigma of 0.02
 C12-C16 \\sim C12-C14 \\sim C17-C15 \\sim C13-C17 \\sim C14-C16 \\sim C13-C15
 with sigma of 0.04
 C19-F7 \\sim C19-F8 \\sim C19-F9
 with sigma of 0.02
 C18-F7 \\sim C18-F8 \\sim C18-F9
 with sigma of 0.04
 F7-F8 \\sim F8-F9 \\sim F9-F7
 with sigma of 0.04
 C18-O6 \\sim C18-O5
 with sigma of 0.02
 O5-C18 \\sim O5A-C18A
 with sigma of 0.02
 O6-C19 \\sim O6A-C19A
 with sigma of 0.04
 O6-C18 \\sim O6A-C18A
 with sigma of 0.02
 C18-C19 \\sim C18A-C19A
 with sigma of 0.02
 F7-C18 \\sim F7A-C18A
 with sigma of 0.04
 F9-C19 \\sim F9A-C19A
 with sigma of 0.02
 F7-C19 \\sim F7A-C19A
 with sigma of 0.02
 F7-F8 \\sim F7A-F8A
 with sigma of 0.04
 F7-F9 \\sim F7A-F9A
 with sigma of 0.04
 F9-C18 \\sim F9A-C18A
 with sigma of 0.04
 O5-O6 \\sim O5A-O6A
 with sigma of 0.04
 O5-C19 \\sim O5A-C19A
 with sigma of 0.04
 F8-C19 \\sim F8A-C19A
 with sigma of 0.02
 F8-F9 \\sim F8A-F9A
 with sigma of 0.04
 F8-C18 \\sim F8A-C18A
 with sigma of 0.04
3. Restrained planarity
 C4, C5, C6, C7, C8, C9, C10
 with sigma of 0.1
 C11, C12, C13, C14, C15, C16, C17
 with sigma of 0.1
 C18, C19, O5, O6
 with sigma of 0.1
4. Rigid bond restraints
 C01X, C02A
 with sigma for 1-2 distances of 0.02 and sigma for 1-3 distances of 0.02
 C021, C02A
 with sigma for 1-2 distances of 0.02 and sigma for 1-3 distances of 0.02
 C023, C03G
 with sigma for 1-2 distances of 0.02 and sigma for 1-3 distances of 0.02
 C01X, C026
 with sigma for 1-2 distances of 0.02 and sigma for 1-3 distances of 0.02
5. Uiso/Uaniso restraints and constraints
C4 \\sim C5 \\sim C6 \\sim C7 \\sim C8 \\sim C9 \\sim C10: within 2A with sigma
of 0.04 and sigma for terminal atoms of 0.08 within 2A
C11 \\sim C12 \\sim C13 \\sim C14 \\sim C15 \\sim C16 \\sim C17: within 2A with
sigma of 0.04 and sigma for terminal atoms of 0.08 within 2A
F7 \\sim F8 \\sim F9 \\sim O5 \\sim O6 \\sim C18 \\sim C19: within 2A with
sigma of 0.04 and sigma for terminal atoms of 0.08 within 2A
Uanis(F7A) \\sim Ueq, Uanis(F9A) \\sim Ueq, Uanis(F8A) \\sim Ueq: with sigma of
0.05 and sigma for terminal atoms of 0.1
Uanis(C19A) \\sim Ueq, Uanis(C18A) \\sim Ueq: with sigma of 0.01 and sigma for
terminal atoms of 0.02
Uanis(F9A) = Uanis(F8A)
Uanis(C21) = Uanis(C3)
6. Rigid body (RIGU) restrains
 C4, C5, C6, C7, C8, C9, C10
 with sigma for 1-2 distances of 0.004 and sigma for 1-3 distances of 0.004
 C11, C12, C13, C14, C15, C16, C17
 with sigma for 1-2 distances of 0.004 and sigma for 1-3 distances of 0.004
 F7, F8, F9, O5, O6, C18, C19
 with sigma for 1-2 distances of 0.004 and sigma for 1-3 distances of 0.004
7. Others
 Fixed Sof: C2(0.5) F3(0.5) F4(0.5) F5(0.5) C1(0.5) F1(0.5) F2(0.5) F6(0.5)
 C3(0.75) H3A(0.75) H3B(0.75) H3C(0.75) F7(0.75) F8(0.75) F9(0.75) O5(0.75)
 O6(0.75) C18(0.75) C19(0.75) C21(0.25) H21A(0.25) H21B(0.25) H21C(0.25)
 F7A(0.25) C19A(0.25) F8A(0.25) F9A(0.25) C18A(0.25) O6A(0.25) O5A(0.25)
8.a Aromatic/amide H refined with riding coordinates:
 N00H(H00H), N00J(H00J), N00M(H00M), C016(H016), C017(H017), C019(H019),
 C01A(H01A), C01F(H01F), C01K(H01K), C01Y(H01Y), C020(H020), C023(H023),
 C027(H027), C028(H028), C02I(H02I), C02L(H02L), C02P(H02P), C02Q(H02Q),
 C02W(H02W), C02Y(H02Y), C02Z(H02Z), C031(H031), C032(H032), C035(H035),
 C037(H037), C039(H039), C03A(H03G), C03C(H03H), C03F(H03L), C03G(H03M),
 C03H(H03N), C03I(H03O), C03J(H03P), C03L(H03Q), C03M(H03R), C03N(H03S),
 C03O(H03T), C03P(H03U), C03Q(H03V), C03U(H03W), C03V(H03X), C03W(H03Y),
 C03Y(H03Z), C03Z(H03), C041(H041), C042(H042), C044(H044), C045(H045),
 C046(H046), C04A(H04G), C04B(H04H), C04C(H04I), C04D(H04J), C04E(H04K),
 C04F(H04L), C04G(H04M), C04H(H04N), C04K(H04O), C04N(H04P), C04R(H04R),
 C04T(H04T), C04V(H04V), C058(H058), C059(H059), C04J(H04Q), C04U(H04U),
 C04Y(H04Y), C04Z(H04Z), C050(H050), C04Q(H04S), C03T(H1), C04W(H04W),
 C053(H053), C6(H6), C7(H7), C8(H8), C9(H9), C10(H10), C13(H13), C14(H14),
 C15(H15), C16(H16), C17(H17)
8.b Fitted hexagon refined as free rotating group:
 C04T(C04M,C04V,C058,C059,C04J), C04Z(C050,C04Q,C03T,C04I,C04W)
8.c Tetrahedral OH refined with riding coordinates:
 O00E(H00E), O00P(H00P)
8.d Idealised Me refined as rotating group:
 C02M(H02A,H02B,H02C), C02U(H02D,H02E,H02F), C02X(H02G,H02H,H02J), C030(H03A,
 H03B,H03C), C036(H03D,H03E,H03F), C03E(H03I,H03J,H03K), C043(H04A,H04B,H04C),
 C048(H04D,H04E,H04F), C052(H05A,H05B,H05C), C05B(H05D,H05E,H05F), C3(H3A,H3B,
 H3C), C4(H4A,H4B,H4C), C11(H11A,H11B,H11C), C21(H21A,H21B,H21C)
;
_smtbx_masks_void_probe_radius 1.2
_smtbx_masks_void_truncation_radius 1.2
_olex2_submission_special_instructions 'No special instructions were received'

loop_
_space_group_symop_operation_xyz
'x, y, z'
'-x, -y, -z'

loop_
_atom_site_label
_atom_site_type_symbol
_atom_site_fract_x
_atom_site_fract_y
_atom_site_fract_z
_atom_site_U_iso_or_equiv
_atom_site_adp_type
_atom_site_occupancy
_atom_site_site_symmetry_order
_atom_site_calc_flag
_atom_site_refinement_flags_posn
_atom_site_refinement_flags_adp
_atom_site_refinement_flags_occupancy
_atom_site_disorder_assembly
_atom_site_disorder_group
F001 F -0.40748(18) 0.50791(11) 0.97056(5) 0.0692(5) Uani 1 1 d . . . . .
F002 F -0.31164(17) 0.48616(12) 0.92430(5) 0.0703(6) Uani 1 1 d . . . . .
O003 O -0.13316(19) 0.31130(11) 1.01559(5) 0.0517(5) Uani 1 1 d . . . . .
F004 F -0.26835(18) 0.42487(11) 0.97132(6) 0.0765(6) Uani 1 1 d . . . . .
O005 O 0.37491(19) 0.60817(12) 0.94069(5) 0.0553(6) Uani 1 1 d . . . . .
O006 O 0.6486(2) 0.66724(13) 0.85151(5) 0.0585(6) Uani 1 1 d . . . . .
O007 O -0.1405(2) 0.53393(12) 0.98510(6) 0.0612(6) Uani 1 1 d . . . . .
O008 O -0.3207(2) -0.12526(13) 0.77339(5) 0.0680(7) Uani 1 1 d . . . . .
O009 O 0.3631(2) 0.17089(14) 0.49176(5) 0.0634(6) Uani 1 1 d . . . . .
O00A O -0.1373(2) -0.13532(13) 0.56472(5) 0.0637(6) Uani 1 1 d . . . . .
F00B F 0.67618(19) 0.10838(15) 0.55001(6) 0.0890(7) Uani 1 1 d . . . . .
F00C F 0.57966(19) 0.05628(15) 0.51283(6) 0.0873(7) Uani 1 1 d . . . . .
O00D O 0.1674(2) 0.27484(14) 1.03188(6) 0.0696(7) Uani 1 1 d . . . . .
O00E O -0.2561(2) 0.61415(13) 0.95332(6) 0.0663(6) Uani 1 1 d . . . . .
H00E H -0.272458 0.609383 0.932534 0.099 Uiso 1 1 calc R U . . .
O00F O -0.3183(3) -0.01411(13) 0.88486(5) 0.0735(7) Uani 1 1 d . . . . .
O00G O 0.6392(2) 0.34085(15) 0.52340(6) 0.0732(7) Uani 1 1 d . . . . .
N00H N -0.0069(2) 0.30644(13) 0.91843(6) 0.0499(6) Uani 1 1 d . . . . .
H00H H 0.019282 0.304865 0.897169 0.060 Uiso 1 1 calc R U . . .
F00I F 0.7133(2) -0.00546(16) 0.54120(7) 0.1001(8) Uani 1 1 d . . . . .
N00J N -0.0242(2) 0.02352(15) 0.62329(6) 0.0549(7) Uani 1 1 d . . . . .
H00J H -0.000376 0.057478 0.636444 0.066 Uiso 1 1 calc R U . . .
O00K O 0.3354(3) 0.21448(14) 1.04698(7) 0.0802(8) Uani 1 1 d . . . . .
O00L O 0.8576(2) 0.04582(16) 0.49491(6) 0.0736(7) Uani 1 1 d . . . . .
N00M N 0.6732(3) 0.50448(15) 0.68578(6) 0.0591(7) Uani 1 1 d . . . . .
H00M H 0.608548 0.485322 0.691326 0.071 Uiso 1 1 calc R U . . .
O00O O 0.1639(3) 0.81451(18) 0.56969(8) 0.0915(9) Uani 1 1 d . . . . .
O00P O 0.7319(3) 0.1406(2) 0.48073(8) 0.0943(9) Uani 1 1 d . . . . .
H00P H 0.716829 0.130732 0.460400 0.141 Uiso 1 1 calc R U . . .
C00Q C 0.0843(3) 0.47336(17) 0.90631(7) 0.0475(7) Uani 1 1 d . . . . .
C00R C 0.1182(3) 0.40733(17) 0.92528(7) 0.0461(7) Uani 1 1 d . . . . .
C00S C 0.1718(3) 0.52162(16) 0.89452(7) 0.0459(7) Uani 1 1 d . . . . .
C00T C -0.0885(3) 0.31245(16) 0.98420(7) 0.0464(7) Uani 1 1 d . . . . .
F00U F 0.1858(3) 0.09692(16) 1.04435(8) 0.1345(12) Uani 1 1 d . . . . .
C00V C 0.3187(3) 0.43508(18) 0.92035(8) 0.0521(8) Uani 1 1 d . . . . .
C00W C 0.2331(3) 0.38727(18) 0.93308(8) 0.0511(8) Uani 1 1 d . . . . .
C00X C 0.2865(3) 0.50126(18) 0.90137(7) 0.0497(8) Uani 1 1 d . . . . .
C00Y C 0.1545(3) 0.19303(19) 0.55398(8) 0.0542(8) Uani 1 1 d . . . . .
C00Z C -0.0835(3) 0.25713(16) 0.92922(8) 0.0490(8) Uani 1 1 d . . . . .
C010 C 0.0999(3) 0.07411(19) 0.57915(8) 0.0524(8) Uani 1 1 d . . . . .
O011 O 0.3333(3) 0.75839(19) 0.58498(8) 0.0975(9) Uani 1 1 d . . . . .
C012 C -0.1148(3) 0.20116(18) 0.90460(8) 0.0547(9) Uani 1 1 d . . . . .
C013 C 0.3786(3) 0.54936(18) 0.88840(7) 0.0500(8) Uani 1 1 d . . . . .
C014 C 0.0308(3) 0.35801(16) 0.93912(7) 0.0461(7) Uani 1 1 d . . . . .
C015 C 0.4228(3) 0.60101(17) 0.90927(7) 0.0470(7) Uani 1 1 d . . . . .
C016 C -0.0106(3) 0.36194(16) 0.97232(7) 0.0456(7) Uani 1 1 d . . . . .
H016 H 0.013905 0.398216 0.986948 0.055 Uiso 1 1 calc R U . . .
C017 C -0.1251(3) 0.25944(17) 0.96219(7) 0.0494(8) Uani 1 1 d . . . . .
H017 H -0.178482 0.225433 0.970181 0.059 Uiso 1 1 calc R U . . .
C018 C 0.0679(3) 0.14442(19) 0.56494(8) 0.0534(8) Uani 1 1 d . . . . .
C019 C -0.0300(3) 0.49556(18) 0.89908(8) 0.0533(8) Uani 1 1 d . . . . .
H019 H -0.087301 0.463855 0.906452 0.064 Uiso 1 1 calc R U . . .
C01A C 0.1359(3) 0.58927(18) 0.87627(8) 0.0532(8) Uani 1 1 d . . . . .
H01A H 0.191393 0.621490 0.867967 0.064 Uiso 1 1 calc R U . . .
C01B C -0.2160(3) 0.21241(19) 0.88625(8) 0.0587(9) Uani 1 1 d . . . . .
C01C C 0.2701(3) 0.16867(18) 0.55788(7) 0.0524(8) Uani 1 1 d . . . . .
C01D C -0.1254(3) -0.02088(19) 0.67424(8) 0.0577(9) Uani 1 1 d . . . . .
C01E C -0.3025(3) 0.49214(19) 0.95842(8) 0.0557(8) Uani 1 1 d . . . . .
C01F C 0.4233(3) 0.54156(19) 0.85575(8) 0.0558(8) Uani 1 1 d . . . . .
H01F H 0.391538 0.507793 0.841172 0.067 Uiso 1 1 calc R U . . .
C01G C 0.5136(3) 0.58152(19) 0.84334(8) 0.0556(8) Uani 1 1 d . . . . .
C01H C -0.2224(3) 0.55142(18) 0.96710(8) 0.0510(8) Uani 1 1 d . . . . .
C01I C 0.5583(3) 0.63072(18) 0.86502(8) 0.0517(8) Uani 1 1 d . . . . .
C01J C 0.6560(3) 0.5190(2) 0.80431(8) 0.0611(9) Uani 1 1 d . . . . .
C01K C 0.5134(3) 0.64165(17) 0.89787(8) 0.0515(8) Uani 1 1 d . . . . .
H01K H 0.544032 0.676224 0.912259 0.062 Uiso 1 1 calc R U . . .
C01L C 0.5191(3) 0.6132(2) 0.77942(8) 0.0583(9) Uani 1 1 d . . . . .
C01M C 0.0136(3) 0.02172(19) 0.59039(8) 0.0532(8) Uani 1 1 d . . . . .
C01N C 0.5637(3) 0.5704(2) 0.80809(8) 0.0571(9) Uani 1 1 d . . . . .
C01O C 0.2156(3) 0.0497(2) 0.58276(8) 0.0588(9) Uani 1 1 d . . . . .
C01P C 0.3609(3) 0.21815(19) 0.54672(8) 0.0558(8) Uani 1 1 d . . . . .
C01Q C -0.0973(3) -0.02474(19) 0.63691(8) 0.0574(9) Uani 1 1 d . . . . .
C01R C 0.3008(3) 0.0983(2) 0.57244(8) 0.0564(9) Uani 1 1 d . . . . .
C01S C -0.1836(4) -0.02016(19) 0.74497(8) 0.0627(10) Uani 1 1 d . . . . .
C01T C -0.1767(4) 0.09149(19) 0.86093(8) 0.0639(10) Uani 1 1 d . . . . .
C01U C -0.0734(3) -0.04649(19) 0.73506(8) 0.0596(9) Uani 1 1 d . . . . .
C01V C -0.0748(4) 0.08127(18) 0.87934(8) 0.0645(10) Uani 1 1 d . . . . .
C01W C -0.2339(3) 0.00720(19) 0.68395(8) 0.0594(9) Uani 1 1 d . . . . .
C01X C 0.6552(3) 0.44476(19) 0.63157(8) 0.0588(9) Uani 1 1 d . U . . .
C01Y C -0.0610(3) 0.56092(19) 0.88189(8) 0.0588(9) Uani 1 1 d . . . . .
H01Y H -0.139037 0.574725 0.877489 0.071 Uiso 1 1 calc R U . . .
C01Z C -0.0435(4) 0.13696(19) 0.90168(9) 0.0636(10) Uani 1 1 d . . . . .
C020 C 0.4338(3) 0.4120(2) 0.92779(9) 0.0597(9) Uani 1 1 d . . . . .
H020 H 0.491779 0.441838 0.919104 0.072 Uiso 1 1 calc R U . . .
C021 C 0.6642(4) 0.5537(2) 0.74288(8) 0.0647(10) Uani 1 1 d . U . . .
C022 C 0.6401(3) 0.32422(19) 0.60759(8) 0.0581(9) Uani 1 1 d . . . . .
C023 C 0.2684(3) 0.32142(19) 0.95303(8) 0.0568(8) Uani 1 1 d . U . . .
H023 H 0.212836 0.289368 0.961449 0.068 Uiso 1 1 calc R U . . .
O024 O 0.9790(3) 0.5823(2) 0.66118(9) 0.1185(13) Uani 1 1 d D . . . .
F025 F 0.0874(4) 0.15722(18) 1.00858(11) 0.1554(16) Uani 1 1 d . . . . .
C026 C 0.6969(3) 0.3713(2) 0.62986(8) 0.0602(9) Uani 1 1 d . U . . .
C027 C -0.1359(3) -0.0775(2) 0.61656(8) 0.0603(9) Uani 1 1 d . . . . .
H027 H -0.187040 -0.111762 0.625765 0.072 Uiso 1 1 calc R U . . .
C028 C 0.4069(3) 0.26389(19) 0.57032(8) 0.0600(9) Uani 1 1 d . . . . .
H028 H 0.374479 0.266263 0.592764 0.072 Uiso 1 1 calc R U . . .
C029 C -0.0452(4) -0.0470(2) 0.69887(9) 0.0632(10) Uani 1 1 d . . . . .
C02A C 0.5714(4) 0.6054(2) 0.74607(8) 0.0639(10) Uani 1 1 d . U . . .
C02B C 0.2383(5) 0.2192(2) 1.03506(9) 0.0720(11) Uani 1 1 d . . . . .
C02C C -0.0999(3) -0.0807(2) 0.58250(8) 0.0583(9) Uani 1 1 d . . . . .
C02D C 0.4978(3) 0.3057(2) 0.56200(9) 0.0626(9) Uani 1 1 d . . . . .
C02E C 0.7063(4) 0.5086(2) 0.77093(9) 0.0687(10) Uani 1 1 d . . . . .
C02F C -0.2630(3) 0.0078(2) 0.72003(8) 0.0622(9) Uani 1 1 d . . . . .
C02G C -0.2886(3) -0.07426(19) 0.79600(8) 0.0650(10) Uani 1 1 d . . . . .
C02H C 0.4092(3) 0.21606(19) 0.51396(8) 0.0567(9) Uani 1 1 d . . . . .
C02I C -0.0239(3) -0.02994(19) 0.56920(8) 0.0578(9) Uani 1 1 d . . . . .
H02I H 0.001186 -0.031346 0.545908 0.069 Uiso 1 1 calc R U . . .
C02J C 0.5484(3) 0.35321(19) 0.58779(8) 0.0592(9) Uani 1 1 d . . . . .
C02K C -0.2165(3) -0.0220(2) 0.78225(8) 0.0640(10) Uani 1 1 d . . . . .
C02L C 0.0242(3) 0.6087(2) 0.87047(9) 0.0608(9) Uani 1 1 d . . . . .
H02L H 0.002533 0.654713 0.858661 0.073 Uiso 1 1 calc R U . . .
C02M C -0.1020(3) 0.36750(19) 1.03872(8) 0.0588(9) Uani 1 1 d . . . . .
H02A H -0.122640 0.416906 1.028157 0.088 Uiso 1 1 calc R U . . .
H02B H -0.019809 0.362091 1.042864 0.088 Uiso 1 1 calc R U . . .
H02C H -0.142607 0.361305 1.060682 0.088 Uiso 1 1 calc R U . . .
C02N C -0.2481(3) 0.1562(2) 0.86382(8) 0.0632(10) Uani 1 1 d . . . . .
F02O F 0.2499(4) 0.1277(2) 0.99507(11) 0.1791(19) Uani 1 1 d . . . . .
C02P C 0.1207(3) 0.2648(2) 0.53938(9) 0.0644(9) Uani 1 1 d . . . . .
H02P H 0.177112 0.297809 0.532707 0.077 Uiso 1 1 calc R U . . .
C02Q C -0.3238(3) -0.07369(19) 0.83017(8) 0.0633(10) Uani 1 1 d . . . . .
H02Q H -0.372552 -0.109653 0.839200 0.076 Uiso 1 1 calc R U . . .
C02R C 0.5459(3) 0.3006(2) 0.52978(9) 0.0640(9) Uani 1 1 d . . . . .
C02S C 0.5596(4) 0.4736(2) 0.61366(10) 0.0713(11) Uani 1 1 d . . . . .
C02U C 0.7010(3) 0.71634(19) 0.87316(9) 0.0613(9) Uani 1 1 d . . . . .
H02D H 0.764643 0.737839 0.860799 0.092 Uiso 1 1 calc R U . . .
H02E H 0.729367 0.688824 0.894136 0.092 Uiso 1 1 calc R U . . .
H02F H 0.645135 0.756100 0.879430 0.092 Uiso 1 1 calc R U . . .
C02V C 0.7179(3) 0.4923(2) 0.65432(9) 0.0625(9) Uani 1 1 d . . . . .
C02W C 0.4232(4) 0.6638(2) 0.78202(10) 0.0707(11) Uani 1 1 d . . . . .
H02W H 0.388009 0.669921 0.803890 0.085 Uiso 1 1 calc R U . . .
C02X C -0.0985(3) -0.1425(2) 0.52921(9) 0.0686(10) Uani 1 1 d . . . . .
H02G H -0.116102 -0.095522 0.515984 0.103 Uiso 1 1 calc R U . . .
H02H H -0.137289 -0.182002 0.518813 0.103 Uiso 1 1 calc R U . . .
H02J H -0.016187 -0.154637 0.528963 0.103 Uiso 1 1 calc R U . . .
C02Y C -0.2899(3) 0.2773(2) 0.88863(9) 0.0697(10) Uani 1 1 d . . . . .
H02Y H -0.270088 0.314812 0.903329 0.084 Uiso 1 1 calc R U . . .
C02Z C 0.4644(3) 0.3489(2) 0.94680(9) 0.0664(10) Uani 1 1 d . . . . .
H02Z H 0.542447 0.335084 0.951125 0.080 Uiso 1 1 calc R U . . .
C030 C 0.4195(3) 0.6605(2) 0.96295(8) 0.0639(10) Uani 1 1 d . . . . .
H03A H 0.411209 0.710300 0.951749 0.096 Uiso 1 1 calc R U . . .
H03B H 0.500180 0.646735 0.967426 0.096 Uiso 1 1 calc R U . . .
H03C H 0.377415 0.659959 0.984823 0.096 Uiso 1 1 calc R U . . .
C031 C 0.4182(3) 0.0722(2) 0.57742(10) 0.0672(10) Uani 1 1 d . . . . .
H031 H 0.476221 0.104643 0.571710 0.081 Uiso 1 1 calc R U . . .
C032 C -0.0474(3) 0.1702(2) 0.56011(10) 0.0674(10) Uani 1 1 d . . . . .
H032 H -0.105345 0.138430 0.566807 0.081 Uiso 1 1 calc R U . . .
C033 C 0.7694(4) 0.0808(2) 0.49767(9) 0.0645(10) Uani 1 1 d . . . . .
C034 C 0.6830(3) 0.0595(3) 0.52535(10) 0.0710(11) Uani 1 1 d . . . . .
C035 C 0.5028(3) 0.2560(2) 0.50511(9) 0.0627(9) Uani 1 1 d . . . . .
H035 H 0.536721 0.253025 0.482893 0.075 Uiso 1 1 calc R U . . .
C036 C -0.4003(4) -0.1766(2) 0.78526(9) 0.0759(12) Uani 1 1 d . . . . .
H03D H -0.413165 -0.210746 0.767103 0.114 Uiso 1 1 calc R U . . .
H03E H -0.472326 -0.149561 0.791019 0.114 Uiso 1 1 calc R U . . .
H03F H -0.370066 -0.204709 0.805841 0.114 Uiso 1 1 calc R U . . .
C037 C 0.7045(4) 0.4744(2) 0.83274(9) 0.0737(11) Uani 1 1 d . . . . .
H037 H 0.674764 0.481267 0.855252 0.088 Uiso 1 1 calc R U . . .
C038 C -0.2142(4) 0.03289(19) 0.83852(8) 0.0652(10) Uani 1 1 d . . . . .
C039 C 0.6810(4) 0.2486(2) 0.60701(10) 0.0719(10) Uani 1 1 d . . . . .
H039 H 0.644461 0.216825 0.592529 0.086 Uiso 1 1 calc R U . . .
C03A C -0.1801(3) 0.0301(2) 0.80427(8) 0.0660(10) Uani 1 1 d . . . . .
H03G H -0.129702 0.065300 0.795444 0.079 Uiso 1 1 calc R U . . .
C03B C 0.7228(3) 0.5447(2) 0.70927(8) 0.0662(10) Uani 1 1 d . . . . .
C03C C 0.5251(4) 0.6500(2) 0.71743(9) 0.0740(12) Uani 1 1 d . . . . .
H03H H 0.560282 0.646375 0.695417 0.089 Uiso 1 1 calc R U . . .
C03D C -0.2869(4) -0.01957(19) 0.85122(8) 0.0652(10) Uani 1 1 d . . . . .
C03E C 0.4130(4) 0.1660(2) 0.45777(8) 0.0755(12) Uani 1 1 d . . . . .
H03I H 0.372260 0.131459 0.444560 0.113 Uiso 1 1 calc R U . . .
H03J H 0.493202 0.148058 0.459867 0.113 Uiso 1 1 calc R U . . .
H03K H 0.407376 0.215113 0.445820 0.113 Uiso 1 1 calc R U . . .
C03F C -0.3169(4) 0.0380(2) 0.65927(10) 0.0737(11) Uani 1 1 d . . . . .
H03L H -0.299754 0.037488 0.635318 0.088 Uiso 1 1 calc R U . . .
C03G C 0.3795(3) 0.3038(2) 0.96020(10) 0.0670(10) Uani 1 1 d . U . . .
H03M H 0.400681 0.260711 0.974342 0.080 Uiso 1 1 calc R U . . .
C03H C 0.2514(4) -0.0240(2) 0.59669(10) 0.0706(10) Uani 1 1 d . . . . .
H03N H 0.195517 -0.057002 0.603788 0.085 Uiso 1 1 calc R U . . .
C03I C 0.0116(4) -0.0715(2) 0.75980(9) 0.0710(11) Uani 1 1 d . . . . .
H03O H -0.006532 -0.071475 0.783700 0.085 Uiso 1 1 calc R U . . .
C03J C 0.4336(5) 0.6967(3) 0.72097(10) 0.0838(13) Uani 1 1 d . . . . .
H03P H 0.403881 0.725252 0.701421 0.101 Uiso 1 1 calc R U . . .
C03K C 0.5032(4) 0.4267(2) 0.59136(10) 0.0707(10) Uani 1 1 d . . . . .
C03L C 0.0082(4) 0.2871(2) 0.53481(11) 0.0798(12) Uani 1 1 d . . . . .
H03Q H -0.012897 0.334422 0.524102 0.096 Uiso 1 1 calc R U . . .
C03M C 0.0590(4) 0.1231(2) 0.92067(10) 0.0798(12) Uani 1 1 d . . . . .
H03R H 0.081288 0.159156 0.935806 0.096 Uiso 1 1 calc R U . . .
C03N C -0.3742(4) 0.0386(3) 0.72934(11) 0.0833(13) Uani 1 1 d . . . . .
H03S H -0.395524 0.038625 0.752995 0.100 Uiso 1 1 calc R U . . .
C03O C 0.0002(5) 0.0153(2) 0.87719(11) 0.0875(14) Uani 1 1 d . . . . .
H03T H -0.019513 -0.022025 0.862385 0.105 Uiso 1 1 calc R U . . .
C03P C 0.3797(4) 0.7043(3) 0.75378(11) 0.0830(12) Uani 1 1 d . . . . .
H03U H 0.313999 0.737304 0.756007 0.100 Uiso 1 1 calc R U . . .
C03Q C 0.8191(4) 0.5207(2) 0.64539(10) 0.0831(13) Uani 1 1 d . . . . .
H03V H 0.849579 0.514632 0.622901 0.100 Uiso 1 1 calc R U . . .
C03R C 0.1937(6) 0.1488(3) 1.02081(13) 0.0960(16) Uani 1 1 d . . . . .
C03S C 0.8775(4) 0.5586(2) 0.66939(10) 0.0829(13) Uani 1 1 d . . . . .
C03U C 0.0671(4) -0.0747(2) 0.69019(10) 0.0779(11) Uani 1 1 d . . . . .
H03W H 0.087999 -0.077060 0.666559 0.093 Uiso 1 1 calc R U . . .
C03V C 0.4472(4) 0.0029(3) 0.59001(11) 0.0797(12) Uani 1 1 d . . . . .
H03X H 0.525323 -0.013444 0.592420 0.096 Uiso 1 1 calc R U . . .
C03W C -0.0778(4) 0.2391(2) 0.54618(11) 0.0794(11) Uani 1 1 d . . . . .
H03Y H -0.155910 0.255479 0.543989 0.095 Uiso 1 1 calc R U . . .
C03X C 0.2312(5) 0.7760(3) 0.58939(12) 0.0811(12) Uani 1 1 d . . . . .
C03Y C 0.8275(4) 0.5715(3) 0.70146(10) 0.0877(14) Uani 1 1 d . . . . .
H03Z H 0.865102 0.598574 0.717803 0.105 Uiso 1 1 calc R U . . .
C03Z C 0.5134(5) 0.5485(2) 0.61665(12) 0.0899(14) Uani 1 1 d . . . . .
H03 H 0.550329 0.580349 0.630999 0.108 Uiso 1 1 calc R U . . .
C041 C -0.3509(4) 0.1699(3) 0.84470(11) 0.0837(13) Uani 1 1 d . . . . .
H041 H -0.371884 0.134046 0.829292 0.100 Uiso 1 1 calc R U . . .
C042 C 0.7979(4) 0.4523(3) 0.76798(11) 0.0910(14) Uani 1 1 d . . . . .
H042 H 0.830568 0.443695 0.745970 0.109 Uiso 1 1 calc R U . . .
C043 C -0.3966(5) -0.0663(2) 0.89942(9) 0.0876(14) Uani 1 1 d . . . . .
H04A H -0.469047 -0.059664 0.886981 0.131 Uiso 1 1 calc R U . . .
H04B H -0.409668 -0.057267 0.923869 0.131 Uiso 1 1 calc R U . . .
H04C H -0.363753 -0.117104 0.897190 0.131 Uiso 1 1 calc R U . . .
C044 C 0.1167(5) -0.0950(3) 0.74988(11) 0.0879(13) Uani 1 1 d . . . . .
H044 H 0.172925 -0.110197 0.766725 0.105 Uiso 1 1 calc R U . . .
C045 C 0.1439(4) -0.0973(3) 0.71444(12) 0.0891(13) Uani 1 1 d . . . . .
H045 H 0.218063 -0.115170 0.707683 0.107 Uiso 1 1 calc R U . . .
C046 C -0.4202(5) 0.0680(3) 0.66975(12) 0.0955(14) Uani 1 1 d . . . . .
H046 H -0.473104 0.089386 0.653069 0.115 Uiso 1 1 calc R U . . .
C048 C 0.6926(4) 0.3355(3) 0.49079(10) 0.1009(17) Uani 1 1 d . . . . .
H04D H 0.639259 0.354895 0.472689 0.151 Uiso 1 1 calc R U . . .
H04E H 0.715610 0.283462 0.487021 0.151 Uiso 1 1 calc R U . . .
H04F H 0.759851 0.364485 0.490070 0.151 Uiso 1 1 calc R U . . .
C04A C -0.4490(4) 0.0676(3) 0.70504(12) 0.0955(15) Uani 1 1 d . . . . .
H04G H -0.521672 0.087947 0.711891 0.115 Uiso 1 1 calc R U . . .
C04B C 0.7927(4) 0.3387(3) 0.64958(11) 0.0865(13) Uani 1 1 d . . . . .
H04H H 0.831870 0.368807 0.664241 0.104 Uiso 1 1 calc R U . . .
C04C C 0.3620(4) -0.0463(3) 0.59975(12) 0.0832(12) Uani 1 1 d . . . . .
H04I H 0.383575 -0.095183 0.608460 0.100 Uiso 1 1 calc R U . . .
C04D C 0.7909(5) 0.4230(3) 0.82858(11) 0.0916(14) Uani 1 1 d . . . . .
H04J H 0.820301 0.394121 0.848063 0.110 Uiso 1 1 calc R U . . .
C04E C 0.7695(5) 0.2207(3) 0.62624(13) 0.0964(14) Uani 1 1 d . . . . .
H04K H 0.793049 0.169551 0.625412 0.116 Uiso 1 1 calc R U . . .
C04F C -0.3874(4) 0.2871(3) 0.87054(11) 0.0895(14) Uani 1 1 d . . . . .
H04L H -0.435824 0.330776 0.872823 0.107 Uiso 1 1 calc R U . . .
C04G C 0.1258(5) 0.0598(3) 0.91771(14) 0.1062(18) Uani 1 1 d . . . . .
H04M H 0.193548 0.052267 0.930962 0.127 Uiso 1 1 calc R U . . .
C04H C -0.4186(5) 0.2315(3) 0.84773(13) 0.1011(16) Uani 1 1 d . . . . .
H04N H -0.487268 0.238683 0.834879 0.121 Uiso 1 1 calc R U . . .
C04K C 0.4011(4) 0.4552(3) 0.57475(13) 0.0929(14) Uani 1 1 d . . . . .
H04O H 0.361361 0.424629 0.560484 0.111 Uiso 1 1 calc R U . . .
C04N C 0.0974(5) 0.0046(2) 0.89545(13) 0.1019(17) Uani 1 1 d . . . . .
H04P H 0.145898 -0.039148 0.893376 0.122 Uiso 1 1 calc R U . . .
C04R C 0.8382(4) 0.4116(3) 0.79592(13) 0.0996(15) Uani 1 1 d . . . . .
H04R H 0.899101 0.375010 0.793417 0.120 Uiso 1 1 calc R U . . .
C04T C 0.5765(4) 0.7818(2) 0.64117(10) 0.125(2) Uani 1 1 d G . . . .
H04T H 0.503278 0.786095 0.630809 0.150 Uiso 1 1 calc R U . . .
C04M C 0.5969(4) 0.82141(18) 0.67001(10) 0.1097(18) Uani 1 1 d DG . . . .
C04V C 0.7040(5) 0.8151(2) 0.68517(9) 0.1096(17) Uani 1 1 d G . . . .
H04V H 0.718004 0.842201 0.704882 0.132 Uiso 1 1 calc R U . . .
C058 C 0.7906(4) 0.7693(3) 0.67147(14) 0.145(2) Uani 1 1 d G . . . .
H058 H 0.863789 0.764990 0.681831 0.174 Uiso 1 1 calc R U . . .
C059 C 0.7701(5) 0.7297(2) 0.64263(14) 0.203(5) Uani 1 1 d G . . . .
H059 H 0.829320 0.698331 0.633269 0.243 Uiso 1 1 calc R U . . .
C04J C 0.6631(6) 0.7359(2) 0.62747(8) 0.150(3) Uani 1 1 d G . . . .
H04Q H 0.649066 0.708882 0.607757 0.180 Uiso 1 1 calc R U . . .
C04U C 0.8284(5) 0.2658(3) 0.64769(15) 0.1064(17) Uani 1 1 d . . . . .
H04U H 0.892322 0.245449 0.660673 0.128 Uiso 1 1 calc R U . . .
C04Y C 0.4212(6) 0.5738(3) 0.60000(17) 0.121(2) Uani 1 1 d . . . . .
H04Y H 0.394868 0.624261 0.601750 0.145 Uiso 1 1 calc R U . . .
C04Z C 0.6698(5) 0.1187(2) 1.02738(7) 0.159(3) Uani 1 1 d G . . . .
H04Z H 0.651043 0.132014 1.050202 0.191 Uiso 1 1 calc R U . . .
C050 C 0.7800(4) 0.0921(2) 1.01957(8) 0.149(3) Uani 1 1 d G . . . .
H050 H 0.836582 0.087300 1.037047 0.179 Uiso 1 1 calc R U . . .
C04Q C 0.8075(3) 0.07260(18) 0.98618(10) 0.118(2) Uani 1 1 d G . . . .
H04S H 0.882838 0.054448 0.980837 0.141 Uiso 1 1 calc R U . . .
C03T C 0.7248(4) 0.07965(17) 0.96060(7) 0.0936(15) Uani 1 1 d G . . . .
H1 H 0.743555 0.066310 0.937783 0.112 Uiso 1 1 calc R U . . .
C04I C 0.6146(4) 0.10621(19) 0.96842(9) 0.1127(19) Uani 1 1 d G . . . .
C04W C 0.5871(4) 0.1257(2) 1.00181(11) 0.125(2) Uani 1 1 d G . . . .
H04W H 0.511757 0.143876 1.007147 0.150 Uiso 1 1 calc R U . . .
C052 C 0.5111(6) 0.8707(3) 0.68627(15) 0.1209(19) Uani 1 1 d D . . . .
H05A H 0.522628 0.922236 0.678962 0.181 Uiso 1 1 calc R U . . .
H05B H 0.518097 0.864332 0.711430 0.181 Uiso 1 1 calc R U . . .
H05C H 0.435077 0.858456 0.679328 0.181 Uiso 1 1 calc R U . . .
C053 C 0.3594(5) 0.5276(4) 0.57931(16) 0.1210(19) Uani 1 1 d . . . . .
H053 H 0.290044 0.546313 0.568719 0.145 Uiso 1 1 calc R U . . .
C05B C 0.5300(7) 0.1148(4) 0.94187(16) 0.151(3) Uani 1 1 d . . . . .
H05D H 0.560716 0.093185 0.920805 0.227 Uiso 1 1 calc R U . . .
H05E H 0.508807 0.167668 0.937170 0.227 Uiso 1 1 calc R U . . .
H05F H 0.462704 0.089476 0.949456 0.227 Uiso 1 1 calc R U . . .
C2 C 0.1727(13) 0.7402(6) 0.6181(4) 0.103(6) Uani 0.5 1 d D . P A 1
F3 F 0.0851(14) 0.7783(9) 0.6287(4) 0.222(12) Uani 0.5 1 d D . P A 1
F4 F 0.2348(11) 0.7264(9) 0.6459(2) 0.140(5) Uani 0.5 1 d D . P A 1
F5 F 0.1355(9) 0.6767(4) 0.6130(2) 0.159(3) Uani 0.5 1 d D . P A 1
C1 C 0.1894(10) 0.7618(6) 0.6272(3) 0.071(3) Uani 0.5 1 d D . P A 2
F1 F 0.0797(9) 0.7760(7) 0.6319(3) 0.132(6) Uani 0.5 1 d D . P A 2
F2 F 0.2371(7) 0.8078(5) 0.64824(16) 0.137(3) Uani 0.5 1 d D . P A 2
F6 F 0.2146(15) 0.6953(7) 0.6407(5) 0.178(7) Uani 0.5 1 d D . P A 2
C3 C 1.0526(8) 0.6071(6) 0.6857(2) 0.155(4) Uani 0.75 1 d . . P B 1
H3A H 1.020648 0.654213 0.694184 0.232 Uiso 0.75 1 calc R U P B 1
H3B H 1.126860 0.614229 0.674987 0.232 Uiso 0.75 1 calc R U P B 1
H3C H 1.061761 0.570144 0.704999 0.232 Uiso 0.75 1 calc R U P B 1
C4 C 0.3033(8) -0.2130(4) 0.8543(2) 0.194(4) Uani 1 1 d D U . . .
H4A H 0.347705 -0.179040 0.866718 0.291 Uiso 1 1 calc R U . . .
H4B H 0.307606 -0.200933 0.829458 0.291 Uiso 1 1 calc R U . . .
H4C H 0.334209 -0.264126 0.859230 0.291 Uiso 1 1 calc R U . . .
C5 C 0.1824(7) -0.2054(3) 0.86583(19) 0.159(2) Uani 1 1 d D U . . .
C6 C 0.1607(6) -0.2083(3) 0.90010(14) 0.1125(17) Uani 1 1 d D U . . .
H6 H 0.219067 -0.215051 0.916979 0.135 Uiso 1 1 calc R U . . .
C7 C 0.0462(7) -0.2007(4) 0.9086(2) 0.158(3) Uani 1 1 d D U . . .
H7 H 0.026642 -0.208181 0.932233 0.189 Uiso 1 1 calc R U . . .
C8 C -0.0398(6) -0.1837(3) 0.88614(14) 0.1124(18) Uani 1 1 d D U . . .
H8 H -0.115823 -0.173575 0.893783 0.135 Uiso 1 1 calc R U . . .
C9 C -0.0120(7) -0.1817(3) 0.85178(18) 0.150(2) Uani 1 1 d D U . . .
H9 H -0.070115 -0.171688 0.834979 0.180 Uiso 1 1 calc R U . . .
C10 C 0.1006(7) -0.1941(3) 0.84120(14) 0.132(2) Uani 1 1 d D U . . .
H10 H 0.119755 -0.194750 0.817388 0.159 Uiso 1 1 calc R U . . .
C11 C 0.1048(6) 0.5273(5) 0.7905(2) 0.189(4) Uani 1 1 d D U . . .
H11A H 0.176257 0.538714 0.801188 0.284 Uiso 1 1 calc R U . . .
H11B H 0.121375 0.499175 0.769937 0.284 Uiso 1 1 calc R U . . .
H11C H 0.061189 0.497672 0.807038 0.284 Uiso 1 1 calc R U . . .
C12 C 0.0340(5) 0.6008(4) 0.78010(18) 0.154(3) Uani 1 1 d D U . . .
C13 C -0.0770(4) 0.6114(3) 0.79113(13) 0.1044(16) Uani 1 1 d D U . . .
H13 H -0.108830 0.572414 0.804420 0.125 Uiso 1 1 calc R U . . .
C14 C -0.1431(5) 0.6742(3) 0.78407(11) 0.0948(14) Uani 1 1 d D U . . .
H14 H -0.218419 0.678990 0.792964 0.114 Uiso 1 1 calc R U . . .
C15 C -0.1018(6) 0.7315(3) 0.76403(17) 0.143(2) Uani 1 1 d D U . . .
H15 H -0.147981 0.775910 0.759054 0.172 Uiso 1 1 calc R U . . .
C16 C 0.0087(7) 0.7232(4) 0.7512(3) 0.239(5) Uani 1 1 d D U . . .
H16 H 0.038150 0.761459 0.736882 0.287 Uiso 1 1 calc R U . . .
C17 C 0.0765(7) 0.6577(5) 0.7596(3) 0.228(5) Uani 1 1 d D U . . .
H17 H 0.152321 0.652405 0.751176 0.274 Uiso 1 1 calc R U . . .
F7 F -0.2036(16) 0.2837(4) 0.7289(2) 0.359(8) Uani 0.75 1 d D U P C 1
F8 F -0.2044(9) 0.1736(4) 0.71004(18) 0.249(4) Uani 0.75 1 d D U P C 1
F9 F -0.2774(12) 0.2000(9) 0.7600(3) 0.325(7) Uani 0.75 1 d D U P C 1
O5 O -0.0083(11) 0.1453(5) 0.7393(3) 0.262(5) Uani 0.75 1 d D U P C 1
O6 O -0.0672(10) 0.2219(5) 0.7839(2) 0.228(4) Uani 0.75 1 d D U P C 1
C18 C -0.0731(11) 0.1906(6) 0.7556(3) 0.238(5) Uani 0.75 1 d D U P C 1
C19 C -0.1884(13) 0.2100(6) 0.7379(2) 0.219(5) Uani 0.75 1 d D U P C 1
C21 C 1.044(2) 0.5640(16) 0.6321(5) 0.155(4) Uani 0.25 1 d D . P B 2
H21A H 1.086290 0.606286 0.624246 0.232 Uiso 0.25 1 calc R U P B 2
H21B H 0.992957 0.551539 0.613578 0.232 Uiso 0.25 1 calc R U P B 2
H21C H 1.096833 0.521203 0.637955 0.232 Uiso 0.25 1 calc R U P B 2
F7A F -0.1929(19) 0.2424(12) 0.7974(3) 0.221(11) Uani 0.25 1 d D U P D 2
C19A C -0.2073(16) 0.2319(9) 0.7653(4) 0.112(8) Uani 0.25 1 d D U P D 2
F8A F -0.2766(11) 0.2909(8) 0.7562(4) 0.142(5) Uani 0.25 1 d D U P D 2
F9A F -0.2806(13) 0.1786(10) 0.7629(5) 0.142(5) Uani 0.25 1 d D U P D 2
C18A C -0.1003(19) 0.2224(10) 0.7431(7) 0.138(11) Uani 0.25 1 d D U P D 2
O6A O -0.0981(13) 0.1591(9) 0.7309(4) 0.106(5) Uani 0.25 1 d D . P D 2
O5A O -0.0627(19) 0.2851(10) 0.7356(4) 0.140(7) Uani 0.25 1 d D . P D 2

loop_
_atom_site_aniso_label
_atom_site_aniso_U_11
_atom_site_aniso_U_22
_atom_site_aniso_U_33
_atom_site_aniso_U_23
_atom_site_aniso_U_13
_atom_site_aniso_U_12
F001 0.0714(13) 0.0715(13) 0.0689(13) -0.0230(10) 0.0110(10) -0.0226(10)
F002 0.0788(13) 0.0849(14) 0.0534(11) -0.0275(10) 0.0026(10) -0.0323(11)
O003 0.0766(15) 0.0480(12) 0.0340(10) -0.0125(9) 0.0064(10) -0.0231(11)
F004 0.0806(14) 0.0493(12) 0.1023(17) -0.0056(11) -0.0197(12) -0.0202(10)
O005 0.0737(15) 0.0567(13) 0.0392(11) -0.0168(10) 0.0059(10) -0.0213(11)
O006 0.0773(15) 0.0650(14) 0.0381(11) -0.0086(10) 0.0075(10) -0.0358(12)
O007 0.0758(16) 0.0515(14) 0.0595(14) -0.0099(11) -0.0136(13) -0.0207(12)
O008 0.1102(19) 0.0639(15) 0.0368(11) -0.0207(10) -0.0001(12) -0.0431(14)
O009 0.0769(15) 0.0838(17) 0.0354(11) -0.0192(11) -0.0010(10) -0.0359(13)
O00A 0.0843(16) 0.0676(15) 0.0440(12) -0.0189(11) 0.0022(11) -0.0275(13)
F00B 0.0810(15) 0.123(2) 0.0710(14) -0.0493(13) 0.0129(11) -0.0331(14)
F00C 0.0719(14) 0.127(2) 0.0694(14) -0.0307(13) -0.0017(11) -0.0325(13)
O00D 0.0938(19) 0.0514(15) 0.0660(16) -0.0068(12) -0.0060(13) -0.0200(14)
O00E 0.0852(17) 0.0559(15) 0.0600(14) -0.0055(12) -0.0145(13) -0.0183(13)
O00F 0.127(2) 0.0620(15) 0.0365(12) -0.0192(10) 0.0081(13) -0.0348(15)
O00G 0.0922(18) 0.0817(18) 0.0518(14) -0.0104(12) -0.0011(13) -0.0449(15)
N00H 0.0716(17) 0.0438(14) 0.0380(13) -0.0167(11) 0.0093(12) -0.0204(13)
F00I 0.0977(18) 0.102(2) 0.0980(18) 0.0147(16) 0.0265(14) -0.0096(15)
N00J 0.0728(18) 0.0602(17) 0.0352(13) -0.0120(12) 0.0009(12) -0.0219(14)
O00K 0.116(2) 0.0601(16) 0.0645(16) -0.0085(12) -0.0162(16) -0.0036(16)
O00L 0.0728(18) 0.0872(19) 0.0612(16) -0.0097(13) 0.0101(13) -0.0044(15)
N00M 0.0808(19) 0.0592(17) 0.0421(14) -0.0125(12) 0.0070(13) -0.0312(15)
O00O 0.085(2) 0.090(2) 0.096(2) 0.0157(18) 0.0013(17) 0.0004(17)
O00P 0.084(2) 0.121(3) 0.0756(19) 0.0046(19) 0.0051(15) 0.0028(19)
C00Q 0.064(2) 0.0460(18) 0.0354(15) -0.0162(13) 0.0037(14) -0.0151(15)
C00R 0.060(2) 0.0458(18) 0.0361(15) -0.0160(13) 0.0077(14) -0.0183(15)
C00S 0.066(2) 0.0430(17) 0.0314(14) -0.0105(12) 0.0045(14) -0.0197(15)
C00T 0.066(2) 0.0394(16) 0.0358(15) -0.0085(12) 0.0000(14) -0.0137(15)
F00U 0.231(4) 0.0752(18) 0.105(2) -0.0003(16) -0.024(2) -0.063(2)
C00V 0.069(2) 0.054(2) 0.0369(16) -0.0137(14) 0.0042(15) -0.0194(17)
C00W 0.064(2) 0.0499(19) 0.0422(16) -0.0112(14) 0.0056(15) -0.0168(16)
C00X 0.068(2) 0.0521(19) 0.0321(14) -0.0138(13) 0.0029(14) -0.0223(16)
C00Y 0.074(2) 0.056(2) 0.0364(16) -0.0175(14) -0.0021(15) -0.0160(18)
C00Z 0.068(2) 0.0395(17) 0.0427(16) -0.0138(13) 0.0004(15) -0.0189(15)
C010 0.066(2) 0.057(2) 0.0370(16) -0.0140(14) 0.0057(15) -0.0154(17)
O011 0.115(3) 0.091(2) 0.085(2) -0.0057(17) -0.0010(19) 0.005(2)
C012 0.084(2) 0.0462(19) 0.0375(16) -0.0154(13) 0.0036(16) -0.0223(17)
C013 0.064(2) 0.0527(19) 0.0365(15) -0.0080(13) 0.0026(14) -0.0240(16)
C014 0.0601(19) 0.0407(17) 0.0399(16) -0.0111(12) 0.0026(14) -0.0136(14)
C015 0.064(2) 0.0440(17) 0.0345(15) -0.0066(12) 0.0024(14) -0.0127(15)
C016 0.0607(19) 0.0395(16) 0.0396(15) -0.0152(12) 0.0006(14) -0.0154(14)
C017 0.068(2) 0.0445(17) 0.0392(16) -0.0115(13) 0.0032(14) -0.0238(15)
C018 0.069(2) 0.056(2) 0.0384(16) -0.0154(14) -0.0010(15) -0.0174(17)
C019 0.068(2) 0.0467(19) 0.0483(18) -0.0139(14) 0.0027(16) -0.0196(16)
C01A 0.074(2) 0.0513(19) 0.0379(16) -0.0101(14) -0.0012(15) -0.0231(17)
C01B 0.087(3) 0.053(2) 0.0399(17) -0.0170(14) 0.0004(17) -0.0212(19)
C01C 0.072(2) 0.054(2) 0.0349(15) -0.0164(14) 0.0000(15) -0.0180(17)
C01D 0.081(3) 0.058(2) 0.0374(16) -0.0108(14) 0.0018(17) -0.0253(18)
C01E 0.068(2) 0.051(2) 0.0500(19) -0.0101(15) -0.0020(17) -0.0159(17)
C01F 0.073(2) 0.061(2) 0.0380(16) -0.0124(14) 0.0018(15) -0.0288(17)
C01G 0.075(2) 0.059(2) 0.0363(16) -0.0077(14) 0.0010(15) -0.0289(17)
C01H 0.066(2) 0.047(2) 0.0416(17) -0.0102(14) 0.0016(16) -0.0134(16)
C01I 0.067(2) 0.0494(19) 0.0416(16) -0.0059(13) 0.0038(15) -0.0234(16)
C01J 0.079(2) 0.066(2) 0.0424(18) -0.0085(16) 0.0056(17) -0.027(2)
C01K 0.069(2) 0.0475(18) 0.0408(16) -0.0095(13) -0.0032(15) -0.0202(16)
C01L 0.076(2) 0.063(2) 0.0402(17) -0.0048(15) 0.0000(16) -0.037(2)
C01M 0.060(2) 0.061(2) 0.0414(17) -0.0103(14) 0.0017(15) -0.0131(16)
C01N 0.076(2) 0.062(2) 0.0387(17) -0.0093(15) 0.0040(16) -0.0369(19)
C01O 0.076(2) 0.065(2) 0.0377(16) -0.0077(15) 0.0015(16) -0.0179(19)
C01P 0.072(2) 0.057(2) 0.0419(17) -0.0123(14) -0.0031(16) -0.0204(17)
C01Q 0.075(2) 0.060(2) 0.0408(17) -0.0100(15) 0.0053(16) -0.0239(18)
C01R 0.067(2) 0.063(2) 0.0420(17) -0.0099(15) -0.0008(15) -0.0157(18)
C01S 0.097(3) 0.058(2) 0.0399(17) -0.0174(15) 0.0009(18) -0.038(2)
C01T 0.107(3) 0.048(2) 0.0410(17) -0.0158(14) 0.0014(19) -0.027(2)
C01U 0.086(3) 0.055(2) 0.0419(17) -0.0079(15) -0.0007(18) -0.0298(19)
C01V 0.109(3) 0.045(2) 0.0436(18) -0.0175(14) -0.0061(19) -0.0196(19)
C01W 0.081(3) 0.057(2) 0.0443(18) -0.0175(15) -0.0008(17) -0.0227(18)
C01X 0.082(2) 0.055(2) 0.0425(17) -0.0112(15) -0.0023(17) -0.0243(18)
C01Y 0.073(2) 0.056(2) 0.0493(18) -0.0067(16) -0.0061(17) -0.0149(18)
C01Z 0.103(3) 0.0442(19) 0.0478(18) -0.0170(15) -0.0044(19) -0.0194(19)
C020 0.062(2) 0.071(2) 0.0501(19) -0.0117(17) 0.0016(16) -0.0263(18)
C021 0.082(3) 0.077(3) 0.0409(18) -0.0131(17) 0.0024(17) -0.037(2)
C022 0.076(2) 0.055(2) 0.0463(18) -0.0119(15) 0.0072(17) -0.0237(18)
C023 0.065(2) 0.053(2) 0.0537(19) -0.0023(15) 0.0051(16) -0.0134(17)
O024 0.129(3) 0.158(3) 0.080(2) -0.021(2) 0.020(2) -0.083(3)
F025 0.203(4) 0.092(2) 0.179(3) -0.044(2) -0.083(3) -0.028(2)
C026 0.079(2) 0.059(2) 0.0455(18) -0.0119(15) -0.0012(17) -0.0183(18)
C027 0.075(2) 0.065(2) 0.0447(18) -0.0125(15) 0.0072(16) -0.0272(18)
C028 0.078(2) 0.062(2) 0.0435(17) -0.0165(15) 0.0003(16) -0.0204(18)
C029 0.089(3) 0.058(2) 0.0460(19) -0.0085(16) -0.0010(19) -0.025(2)
C02A 0.089(3) 0.071(2) 0.0374(17) -0.0059(16) 0.0007(17) -0.045(2)
C02B 0.117(4) 0.053(2) 0.047(2) -0.0063(17) -0.001(2) -0.016(2)
C02C 0.070(2) 0.065(2) 0.0441(17) -0.0170(15) -0.0007(16) -0.0215(18)
C02D 0.084(3) 0.059(2) 0.0486(19) -0.0177(16) -0.0036(18) -0.0210(19)
C02E 0.082(3) 0.084(3) 0.0449(19) -0.0153(18) 0.0019(18) -0.032(2)
C02F 0.079(3) 0.070(2) 0.0424(18) -0.0201(16) 0.0040(18) -0.0281(19)
C02G 0.104(3) 0.059(2) 0.0375(16) -0.0183(15) -0.0075(17) -0.035(2)
C02H 0.075(2) 0.059(2) 0.0400(17) -0.0097(14) -0.0071(16) -0.0222(18)
C02I 0.072(2) 0.066(2) 0.0387(16) -0.0148(15) 0.0026(15) -0.0212(18)
C02J 0.077(2) 0.057(2) 0.0477(18) -0.0133(15) -0.0033(17) -0.0224(18)
C02K 0.093(3) 0.063(2) 0.0406(17) -0.0190(15) 0.0063(17) -0.032(2)
C02L 0.081(3) 0.054(2) 0.0492(19) -0.0070(15) -0.0069(18) -0.0142(19)
C02M 0.082(2) 0.060(2) 0.0391(16) -0.0189(14) 0.0032(16) -0.0243(18)
C02N 0.084(3) 0.068(2) 0.0422(18) -0.0205(16) 0.0008(17) -0.026(2)
F02O 0.226(4) 0.154(3) 0.179(4) -0.126(3) 0.080(3) -0.084(3)
C02P 0.075(3) 0.061(2) 0.059(2) -0.0136(17) -0.0034(18) -0.0159(19)
C02Q 0.101(3) 0.055(2) 0.0384(17) -0.0134(14) 0.0013(17) -0.0329(19)
C02R 0.079(2) 0.063(2) 0.054(2) -0.0074(16) -0.0027(18) -0.0312(19)
C02S 0.106(3) 0.047(2) 0.064(2) -0.0130(17) -0.005(2) -0.015(2)
C02U 0.080(2) 0.056(2) 0.0529(19) -0.0052(15) -0.0037(17) -0.0384(18)
C02V 0.085(3) 0.057(2) 0.0497(19) -0.0129(15) 0.0077(18) -0.0281(19)
C02W 0.084(3) 0.075(3) 0.058(2) -0.0072(19) 0.000(2) -0.038(2)
C02X 0.086(3) 0.076(3) 0.0480(19) -0.0271(17) 0.0023(18) -0.022(2)
C02Y 0.078(3) 0.075(3) 0.060(2) -0.0265(19) -0.0080(19) -0.013(2)
C02Z 0.067(2) 0.072(3) 0.061(2) -0.0022(19) -0.0024(18) -0.008(2)
C030 0.091(3) 0.061(2) 0.0445(18) -0.0228(15) 0.0105(17) -0.0280(19)
C031 0.065(2) 0.073(3) 0.066(2) -0.0098(19) -0.0043(18) -0.017(2)
C032 0.070(3) 0.064(2) 0.071(2) -0.0184(19) -0.0032(19) -0.0114(19)
C033 0.072(3) 0.073(3) 0.051(2) -0.0135(19) -0.0018(19) -0.010(2)
C034 0.070(3) 0.084(3) 0.062(2) -0.025(2) -0.003(2) -0.014(2)
C035 0.074(2) 0.073(2) 0.0447(18) -0.0099(16) -0.0039(16) -0.0273(19)
C036 0.122(3) 0.063(2) 0.050(2) -0.0179(17) 0.000(2) -0.047(2)
C037 0.094(3) 0.082(3) 0.048(2) -0.0096(19) -0.003(2) -0.016(2)
C038 0.109(3) 0.051(2) 0.0403(17) -0.0150(15) -0.0039(18) -0.029(2)
C039 0.091(3) 0.057(2) 0.070(2) -0.0144(19) 0.002(2) -0.012(2)
C03A 0.099(3) 0.060(2) 0.0448(18) -0.0181(15) 0.0028(18) -0.034(2)
C03B 0.082(2) 0.081(3) 0.0421(18) -0.0171(16) 0.0109(17) -0.044(2)
C03C 0.108(3) 0.072(3) 0.046(2) -0.0042(18) -0.008(2) -0.035(3)
C03D 0.110(3) 0.055(2) 0.0343(16) -0.0122(14) 0.0005(18) -0.025(2)
C03E 0.093(3) 0.104(3) 0.0358(17) -0.0221(18) 0.0058(17) -0.044(2)
C03F 0.089(3) 0.081(3) 0.053(2) -0.0148(19) 0.000(2) -0.015(2)
C03G 0.077(3) 0.063(2) 0.061(2) 0.0003(18) 0.0055(19) -0.009(2)
C03H 0.078(3) 0.066(2) 0.069(2) 0.0021(19) -0.004(2) -0.013(2)
C03I 0.101(3) 0.069(3) 0.046(2) -0.0048(17) 0.001(2) -0.028(2)
C03J 0.113(4) 0.087(3) 0.054(2) 0.007(2) -0.016(2) -0.031(3)
C03K 0.095(3) 0.057(2) 0.062(2) -0.0084(17) -0.016(2) -0.014(2)
C03L 0.090(3) 0.059(2) 0.091(3) -0.006(2) -0.008(2) -0.011(2)
C03M 0.112(3) 0.057(2) 0.074(3) -0.0288(19) -0.027(2) -0.009(2)
C03N 0.101(3) 0.100(3) 0.053(2) -0.028(2) 0.012(2) -0.020(3)
C03O 0.149(4) 0.049(2) 0.068(2) -0.0246(18) -0.017(3) -0.016(2)
C03P 0.092(3) 0.081(3) 0.079(3) -0.002(2) -0.013(2) -0.024(2)
C03Q 0.118(3) 0.085(3) 0.054(2) -0.0220(19) 0.020(2) -0.047(3)
C03R 0.158(5) 0.060(3) 0.070(3) -0.014(2) -0.031(3) -0.002(3)
C03S 0.101(3) 0.095(3) 0.061(2) -0.020(2) 0.024(2) -0.057(3)
C03U 0.094(3) 0.088(3) 0.051(2) 0.001(2) 0.007(2) -0.010(2)
C03V 0.071(3) 0.086(3) 0.082(3) 0.004(2) -0.008(2) -0.007(2)
C03W 0.077(3) 0.073(3) 0.088(3) -0.010(2) -0.009(2) -0.004(2)
C03X 0.097(3) 0.068(3) 0.078(3) -0.017(2) 0.003(3) 0.007(3)
C03Y 0.113(3) 0.102(3) 0.057(2) -0.027(2) 0.010(2) -0.061(3)
C03Z 0.125(4) 0.058(3) 0.089(3) -0.014(2) -0.014(3) -0.012(3)
C041 0.105(3) 0.083(3) 0.068(2) -0.038(2) -0.014(2) -0.014(3)
C042 0.103(3) 0.114(4) 0.058(3) -0.027(2) 0.013(2) -0.010(3)
C043 0.157(4) 0.072(3) 0.0395(19) -0.0061(17) 0.018(2) -0.049(3)
C044 0.104(4) 0.096(3) 0.065(3) 0.011(2) -0.017(3) -0.023(3)
C045 0.090(3) 0.106(4) 0.071(3) 0.004(2) 0.003(2) -0.009(3)
C046 0.098(4) 0.121(4) 0.069(3) -0.018(3) -0.013(3) -0.003(3)
C048 0.116(4) 0.143(4) 0.054(2) -0.009(2) 0.007(2) -0.075(3)
C04A 0.082(3) 0.136(4) 0.069(3) -0.028(3) 0.001(2) 0.007(3)
C04B 0.095(3) 0.096(3) 0.071(3) -0.012(2) -0.021(2) -0.017(3)
C04C 0.078(3) 0.081(3) 0.090(3) 0.009(2) -0.008(2) -0.009(2)
C04D 0.111(4) 0.103(4) 0.060(3) -0.010(2) -0.011(2) 0.001(3)
C04E 0.111(4) 0.072(3) 0.104(4) -0.012(3) -0.008(3) 0.007(3)
C04F 0.099(3) 0.092(3) 0.079(3) -0.037(2) -0.012(3) 0.010(3)
C04G 0.139(4) 0.067(3) 0.114(4) -0.042(3) -0.047(3) 0.016(3)
C04H 0.102(3) 0.117(4) 0.089(3) -0.045(3) -0.032(3) -0.009(3)
C04K 0.104(4) 0.075(3) 0.099(3) 0.007(3) -0.017(3) -0.009(3)
C04N 0.147(4) 0.061(3) 0.099(3) -0.036(2) -0.039(3) 0.012(3)
C04R 0.104(4) 0.118(4) 0.075(3) -0.015(3) -0.007(3) 0.019(3)
C04T 0.247(8) 0.070(3) 0.059(3) 0.013(2) -0.009(4) -0.026(4)
C04M 0.181(6) 0.065(3) 0.087(3) 0.000(3) 0.037(4) -0.039(4)
C04V 0.153(5) 0.090(4) 0.090(4) 0.008(3) 0.023(4) -0.049(4)
C058 0.186(7) 0.121(5) 0.129(6) 0.027(4) 0.043(5) -0.051(5)
C059 0.396(17) 0.118(6) 0.101(5) 0.001(5) 0.109(8) -0.083(8)
C04J 0.314(11) 0.081(4) 0.057(3) 0.006(3) 0.005(5) -0.037(6)
C04U 0.119(4) 0.068(3) 0.131(4) -0.012(3) -0.027(3) 0.012(3)
C04Y 0.136(5) 0.067(3) 0.158(6) -0.015(3) -0.039(4) 0.006(3)
C04Z 0.290(11) 0.092(5) 0.093(5) -0.007(3) 0.003(6) -0.001(6)
C050 0.313(11) 0.071(4) 0.071(3) 0.005(3) -0.048(5) -0.065(5)
C04Q 0.203(6) 0.056(3) 0.100(4) 0.004(2) -0.030(4) -0.053(3)
C03T 0.175(5) 0.045(2) 0.066(3) -0.0131(19) 0.003(3) -0.030(3)
C04I 0.194(6) 0.060(3) 0.084(3) -0.018(2) -0.022(4) -0.003(3)
C04W 0.180(6) 0.105(4) 0.086(4) -0.026(3) 0.000(4) 0.025(4)
C052 0.158(5) 0.103(4) 0.104(4) 0.000(3) 0.001(4) -0.029(4)
C053 0.116(4) 0.117(5) 0.126(5) 0.022(4) -0.027(4) 0.001(4)
C05B 0.245(8) 0.119(5) 0.089(4) -0.029(3) 0.001(5) 0.011(5)
C2 0.195(16) 0.052(9) 0.065(8) -0.018(6) 0.026(8) -0.021(9)
F3 0.240(19) 0.267(19) 0.126(10) 0.098(10) 0.111(10) 0.128(13)
F4 0.142(7) 0.214(15) 0.064(4) 0.047(7) -0.015(4) -0.054(9)
F5 0.238(9) 0.131(7) 0.118(5) 0.000(4) 0.038(6) -0.087(6)
C1 0.093(8) 0.042(6) 0.077(10) -0.016(6) 0.014(7) 0.004(6)
F1 0.130(10) 0.173(13) 0.098(8) -0.013(7) 0.003(6) -0.038(10)
F2 0.203(8) 0.136(6) 0.080(4) -0.030(4) 0.030(4) -0.064(5)
F6 0.210(15) 0.102(7) 0.218(14) 0.053(8) -0.022(10) -0.020(8)
C3 0.167(8) 0.213(10) 0.102(5) -0.026(6) 0.023(5) -0.124(7)
C4 0.231(8) 0.124(6) 0.220(9) 0.009(6) 0.117(7) 0.016(6)
C5 0.231(7) 0.118(5) 0.129(5) 0.000(4) 0.006(5) -0.037(5)
C6 0.189(5) 0.066(3) 0.085(3) 0.001(2) -0.004(4) -0.032(4)
C7 0.199(6) 0.098(5) 0.185(7) -0.036(4) -0.029(5) -0.045(5)
C8 0.177(5) 0.079(3) 0.088(3) -0.009(3) -0.015(3) -0.055(3)
C9 0.236(7) 0.089(4) 0.132(5) 0.003(4) 0.011(5) -0.060(5)
C10 0.232(6) 0.103(4) 0.065(3) 0.014(3) 0.006(4) -0.049(5)
C11 0.127(5) 0.249(8) 0.200(8) -0.147(7) -0.041(5) 0.022(6)
C12 0.093(4) 0.188(6) 0.198(7) -0.142(5) 0.016(4) -0.039(4)
C13 0.094(3) 0.145(4) 0.083(3) -0.057(3) -0.006(3) -0.029(3)
C14 0.107(4) 0.118(4) 0.066(3) -0.041(3) -0.001(2) -0.033(3)
C15 0.172(5) 0.109(4) 0.163(5) -0.079(4) 0.070(5) -0.063(4)
C16 0.236(8) 0.141(6) 0.364(12) -0.128(7) 0.186(8) -0.114(5)
C17 0.142(6) 0.189(7) 0.379(13) -0.161(7) 0.119(7) -0.098(5)
F7 0.83(3) 0.134(5) 0.123(5) 0.002(4) -0.126(10) -0.082(10)
F8 0.425(13) 0.181(6) 0.157(5) -0.052(5) 0.022(7) -0.108(7)
F9 0.458(16) 0.374(17) 0.140(8) 0.034(8) 0.046(9) -0.038(14)
O5 0.414(14) 0.194(9) 0.204(9) -0.090(7) -0.072(10) -0.132(9)
O6 0.342(13) 0.178(7) 0.179(8) -0.085(6) 0.005(8) -0.075(8)
C18 0.418(14) 0.157(10) 0.164(10) -0.028(7) 0.013(9) -0.187(9)
C19 0.463(15) 0.123(7) 0.081(6) -0.013(6) 0.018(8) -0.086(11)
C21 0.167(8) 0.213(10) 0.102(5) -0.026(6) 0.023(5) -0.124(7)
F7A 0.28(2) 0.33(3) 0.080(9) -0.048(12) 0.053(12) -0.21(2)
C19A 0.116(11) 0.108(11) 0.111(11) -0.017(9) 0.012(9) -0.004(9)
F8A 0.129(7) 0.152(10) 0.161(11) -0.094(8) 0.015(7) -0.059(7)
F9A 0.129(7) 0.152(10) 0.161(11) -0.094(8) 0.015(7) -0.059(7)
C18A 0.141(13) 0.135(14) 0.137(14) 0.001(9) -0.010(9) -0.012(9)
O6A 0.116(11) 0.114(12) 0.093(10) -0.005(8) -0.051(9) -0.042(9)
O5A 0.23(2) 0.129(14) 0.068(9) -0.015(8) 0.000(11) -0.067(13)

loop_
_atom_type_symbol
_atom_type_description
_atom_type_scat_dispersion_real
_atom_type_scat_dispersion_imag
_atom_type_scat_source
C C 0.0148 0.0070 'International Tables Vol C Tables 4.2.6.8 and 6.1.1.4'
H H 0.0000 0.0000 'International Tables Vol C Tables 4.2.6.8 and 6.1.1.4'
F F 0.0599 0.0411 'International Tables Vol C Tables 4.2.6.8 and 6.1.1.4'
N N 0.0253 0.0136 'International Tables Vol C Tables 4.2.6.8 and 6.1.1.4'
O O 0.0412 0.0250 'International Tables Vol C Tables 4.2.6.8 and 6.1.1.4'

loop_
_geom_angle_atom_site_label_1
_geom_angle_atom_site_label_2
_geom_angle_atom_site_label_3
_geom_angle
_geom_angle_site_symmetry_1
_geom_angle_site_symmetry_3
_geom_angle_publ_flag
C00T O003 C02M 117.9(2) . . ?
C015 O005 C030 118.0(2) . . ?
C01I O006 C02U 117.5(2) . . ?
C02G O008 C036 117.8(3) . . ?
C02H O009 C03E 117.9(3) . . ?
C02C O00A C02X 118.4(3) . . ?
C01H O00E H00E 109.5 . . ?
C03D O00F C043 118.1(3) . . ?
C02R O00G C048 117.7(3) . . ?
C00Z N00H H00H 118.6 . . ?
C014 N00H H00H 118.6 . . ?
C014 N00H C00Z 122.8(2) . . ?
C01M N00J H00J 118.6 . . ?
C01M N00J C01Q 122.8(3) . . ?
C01Q N00J H00J 118.6 . . ?
C02V N00M H00M 118.3 . . ?
C02V N00M C03B 123.4(3) . . ?
C03B N00M H00M 118.3 . . ?
C033 O00P H00P 109.5 . . ?
C00R C00Q C00S 118.2(3) . . ?
C00R C00Q C019 123.0(3) . . ?
C019 C00Q C00S 118.7(3) . . ?
C00Q C00R C014 119.8(3) . . ?
C00W C00R C00Q 122.0(3) . . ?
C00W C00R C014 118.1(3) . . ?
C00X C00S C00Q 120.2(3) . . ?
C00X C00S C01A 122.2(3) . . ?
C01A C00S C00Q 117.6(3) . . ?
O003 C00T C016 124.2(2) . . ?
O003 C00T C017 116.0(3) . . ?
C016 C00T C017 119.8(3) . . ?
C00X C00V C00W 120.0(3) . . ?
C00X C00V C020 122.7(3) . . ?
C020 C00V C00W 117.2(3) . . ?
C00R C00W C00V 118.8(3) . . ?
C00R C00W C023 122.6(3) . . ?
C023 C00W C00V 118.7(3) . . ?
C00S C00X C00V 120.7(3) . . ?
C00S C00X C013 121.0(3) . . ?
C00V C00X C013 118.3(3) . . ?
C01C C00Y C018 119.6(3) . . ?
C01C C00Y C02P 121.5(3) . . ?
C02P C00Y C018 118.9(3) . . ?
N00H C00Z C012 117.8(3) . . ?
N00H C00Z C017 119.0(2) . . ?
C017 C00Z C012 123.2(3) . . ?
C018 C010 C01M 121.3(3) . . ?
C018 C010 C01O 120.8(3) . . ?
C01O C010 C01M 117.9(3) . . ?
C01B C012 C00Z 119.6(3) . . ?
C01B C012 C01Z 121.4(3) . . ?
C01Z C012 C00Z 118.9(3) . . ?
C015 C013 C00X 121.2(3) . . ?
C01F C013 C00X 120.2(3) . . ?
C01F C013 C015 118.6(3) . . ?
N00H C014 C00R 118.6(2) . . ?
N00H C014 C016 119.3(3) . . ?
C016 C014 C00R 122.1(2) . . ?
O005 C015 C013 116.7(3) . . ?
O005 C015 C01K 122.6(3) . . ?
C013 C015 C01K 120.7(3) . . ?
C00T C016 H016 120.3 . . ?
C014 C016 C00T 119.4(2) . . ?
C014 C016 H016 120.3 . . ?
C00T C017 H017 120.2 . . ?
C00Z C017 C00T 119.7(3) . . ?
C00Z C017 H017 120.2 . . ?
C010 C018 C00Y 119.4(3) . . ?
C010 C018 C032 122.5(3) . . ?
C032 C018 C00Y 118.1(3) . . ?
C00Q C019 H019 119.0 . . ?
C01Y C019 C00Q 122.0(3) . . ?
C01Y C019 H019 119.0 . . ?
C00S C01A H01A 119.3 . . ?
C02L C01A C00S 121.3(3) . . ?
C02L C01A H01A 119.3 . . ?
C012 C01B C02N 119.2(3) . . ?
C012 C01B C02Y 122.6(3) . . ?
C02Y C01B C02N 118.2(3) . . ?
C00Y C01C C01P 120.4(3) . . ?
C01R C01C C00Y 120.4(3) . . ?
C01R C01C C01P 119.2(3) . . ?
C01W C01D C01Q 119.1(3) . . ?
C029 C01D C01Q 119.8(3) . . ?
C029 C01D C01W 121.0(3) . . ?
F001 C01E C01H 111.4(3) . . ?
F002 C01E F001 107.0(3) . . ?
F002 C01E C01H 111.8(3) . . ?
F004 C01E F001 107.0(3) . . ?
F004 C01E F002 106.1(3) . . ?
F004 C01E C01H 113.1(3) . . ?
C013 C01F H01F 118.8 . . ?
C013 C01F C01G 122.4(3) . . ?
C01G C01F H01F 118.8 . . ?
C01F C01G C01N 121.6(3) . . ?
C01I C01G C01F 117.8(3) . . ?
C01I C01G C01N 120.6(3) . . ?
O007 C01H O00E 130.0(3) . . ?
O007 C01H C01E 119.0(3) . . ?
O00E C01H C01E 111.0(3) . . ?
O006 C01I C01G 115.0(3) . . ?
O006 C01I C01K 123.5(3) . . ?
C01G C01I C01K 121.5(3) . . ?
C01N C01J C02E 120.3(3) . . ?
C01N C01J C037 122.6(3) . . ?
C037 C01J C02E 117.1(4) . . ?
C015 C01K H01K 120.5 . . ?
C01I C01K C015 119.0(3) . . ?
C01I C01K H01K 120.5 . . ?
C01N C01L C02A 119.7(4) . . ?
C01N C01L C02W 122.2(3) . . ?
C02W C01L C02A 118.2(3) . . ?
N00J C01M C010 117.8(3) . . ?
N00J C01M C02I 119.7(3) . . ?
C02I C01M C010 122.5(3) . . ?
C01J C01N C01G 119.6(3) . . ?
C01J C01N C01L 120.6(3) . . ?
C01L C01N C01G 119.8(4) . . ?
C010 C01O C01R 119.6(3) . . ?
C010 C01O C03H 122.0(3) . . ?
C01R C01O C03H 118.4(3) . . ?
C028 C01P C01C 120.1(3) . . ?
C02H C01P C01C 121.8(3) . . ?
C02H C01P C028 117.8(3) . . ?
N00J C01Q C01D 117.6(3) . . ?
N00J C01Q C027 119.1(3) . . ?
C027 C01Q C01D 123.1(3) . . ?
C01C C01R C01O 120.2(3) . . ?
C01C C01R C031 121.8(3) . . ?
C01O C01R C031 118.0(3) . . ?
C01U C01S C02K 120.1(3) . . ?
C02F C01S C01U 120.4(3) . . ?
C02F C01S C02K 119.5(4) . . ?
C01V C01T C02N 120.7(3) . . ?
C01V C01T C038 121.0(3) . . ?
C02N C01T C038 118.3(3) . . ?
C01S C01U C029 119.0(3) . . ?
C01S C01U C03I 121.9(3) . . ?
C03I C01U C029 119.1(4) . . ?
C01T C01V C01Z 119.7(3) . . ?
C01T C01V C03O 122.2(3) . . ?
C01Z C01V C03O 118.1(3) . . ?
C01D C01W C02F 119.2(3) . . ?
C01D C01W C03F 122.5(3) . . ?
C03F C01W C02F 118.2(4) . . ?
C026 C01X C02V 116.8(3) . . ?
C02S C01X C026 122.6(3) . . ?
C02S C01X C02V 120.6(3) . . ?
C019 C01Y H01Y 120.2 . . ?
C019 C01Y C02L 119.5(3) . . ?
C02L C01Y H01Y 120.2 . . ?
C012 C01Z C01V 119.5(3) . . ?
C012 C01Z C03M 122.7(3) . . ?
C03M C01Z C01V 117.7(3) . . ?
C00V C020 H020 118.7 . . ?
C02Z C020 C00V 122.6(3) . . ?
C02Z C020 H020 118.7 . . ?
C02A C021 C02E 122.0(3) . . ?
C02A C021 C03B 120.9(3) . . ?
C02E C021 C03B 117.1(4) . . ?
C02J C022 C026 119.9(3) . . ?
C02J C022 C039 122.2(3) . . ?
C039 C022 C026 117.9(3) . . ?
C00W C023 H023 119.4 . . ?
C03G C023 C00W 121.2(3) . . ?
C03G C023 H023 119.4 . . ?
C03S O024 C3 122.8(4) . . ?
C03S O024 C21 126.1(10) . . ?
C01X C026 C022 118.4(3) . . ?
C01X C026 C04B 123.9(3) . . ?
C04B C026 C022 117.7(3) . . ?
C01Q C027 H027 120.1 . . ?
C01Q C027 C02C 119.8(3) . . ?
C02C C027 H027 120.1 . . ?
C01P C028 H028 119.0 . . ?
C02D C028 C01P 122.1(3) . . ?
C02D C028 H028 119.0 . . ?
C01D C029 C01U 120.2(4) . . ?
C01D C029 C03U 123.0(3) . . ?
C03U C029 C01U 116.8(3) . . ?
C021 C02A C01L 118.8(3) . . ?
C021 C02A C03C 122.6(4) . . ?
C03C C02A C01L 118.6(4) . . ?
O00D C02B C03R 112.8(4) . . ?
O00K C02B O00D 129.6(4) . . ?
O00K C02B C03R 117.6(4) . . ?
O00A C02C C027 116.4(3) . . ?
O00A C02C C02I 123.9(3) . . ?
C027 C02C C02I 119.6(3) . . ?
C028 C02D C02J 121.7(3) . . ?
C02R C02D C028 118.6(3) . . ?
C02R C02D C02J 119.6(3) . . ?
C01J C02E C042 118.3(4) . . ?
C021 C02E C01J 118.5(4) . . ?
C021 C02E C042 123.1(4) . . ?
C01S C02F C01W 120.1(4) . . ?
C01S C02F C03N 121.8(3) . . ?
C03N C02F C01W 118.1(3) . . ?
O008 C02G C02K 115.4(3) . . ?
O008 C02G C02Q 123.4(3) . . ?
C02Q C02G C02K 121.2(3) . . ?
O009 C02H C01P 116.4(3) . . ?
O009 C02H C035 122.2(3) . . ?
C035 C02H C01P 121.4(3) . . ?
C01M C02I C02C 119.0(3) . . ?
C01M C02I H02I 120.5 . . ?
C02C C02I H02I 120.5 . . ?
C022 C02J C02D 119.3(3) . . ?
C022 C02J C03K 120.8(3) . . ?
C03K C02J C02D 119.9(3) . . ?
C02G C02K C01S 121.1(3) . . ?
C03A C02K C01S 121.3(3) . . ?
C03A C02K C02G 117.6(3) . . ?
C01A C02L C01Y 120.8(3) . . ?
C01A C02L H02L 119.6 . . ?
C01Y C02L H02L 119.6 . . ?
O003 C02M H02A 109.5 . . ?
O003 C02M H02B 109.5 . . ?
O003 C02M H02C 109.5 . . ?
H02A C02M H02B 109.5 . . ?
H02A C02M H02C 109.5 . . ?
H02B C02M H02C 109.5 . . ?
C01T C02N C01B 119.5(3) . . ?
C01T C02N C041 122.5(3) . . ?
C041 C02N C01B 118.0(4) . . ?
C00Y C02P H02P 119.5 . . ?
C03L C02P C00Y 121.0(4) . . ?
C03L C02P H02P 119.5 . . ?
C02G C02Q H02Q 120.3 . . ?
C02G C02Q C03D 119.3(3) . . ?
C03D C02Q H02Q 120.3 . . ?
O00G C02R C02D 116.2(3) . . ?
O00G C02R C035 122.2(3) . . ?
C02D C02R C035 121.6(3) . . ?
C01X C02S C03K 119.0(3) . . ?
C01X C02S C03Z 122.6(4) . . ?
C03Z C02S C03K 118.3(4) . . ?
O006 C02U H02D 109.5 . . ?
O006 C02U H02E 109.5 . . ?
O006 C02U H02F 109.5 . . ?
H02D C02U H02E 109.5 . . ?
H02D C02U H02F 109.5 . . ?
H02E C02U H02F 109.5 . . ?
N00M C02V C01X 117.2(3) . . ?
N00M C02V C03Q 119.2(3) . . ?
C03Q C02V C01X 123.5(3) . . ?
C01L C02W H02W 119.2 . . ?
C03P C02W C01L 121.5(4) . . ?
C03P C02W H02W 119.2 . . ?
O00A C02X H02G 109.5 . . ?
O00A C02X H02H 109.5 . . ?
O00A C02X H02J 109.5 . . ?
H02G C02X H02H 109.5 . . ?
H02G C02X H02J 109.5 . . ?
H02H C02X H02J 109.5 . . ?
C01B C02Y H02Y 119.2 . . ?
C04F C02Y C01B 121.5(3) . . ?
C04F C02Y H02Y 119.2 . . ?
C020 C02Z H02Z 120.1 . . ?
C020 C02Z C03G 119.7(4) . . ?
C03G C02Z H02Z 120.1 . . ?
O005 C030 H03A 109.5 . . ?
O005 C030 H03B 109.5 . . ?
O005 C030 H03C 109.5 . . ?
H03A C030 H03B 109.5 . . ?
H03A C030 H03C 109.5 . . ?
H03B C030 H03C 109.5 . . ?
C01R C031 H031 119.3 . . ?
C03V C031 C01R 121.4(4) . . ?
C03V C031 H031 119.3 . . ?
C018 C032 H032 119.0 . . ?
C03W C032 C018 122.0(4) . . ?
C03W C032 H032 119.0 . . ?
O00L C033 O00P 129.1(4) . . ?
O00L C033 C034 121.1(4) . . ?
O00P C033 C034 109.7(4) . . ?
F00B C034 C033 111.0(3) . . ?
F00C C034 F00B 107.3(3) . . ?
F00C C034 F00I 108.1(3) . . ?
F00C C034 C033 112.7(3) . . ?
F00I C034 F00B 105.7(3) . . ?
F00I C034 C033 111.6(3) . . ?
C02H C035 C02R 118.4(3) . . ?
C02H C035 H035 120.8 . . ?
C02R C035 H035 120.8 . . ?
O008 C036 H03D 109.5 . . ?
O008 C036 H03E 109.5 . . ?
O008 C036 H03F 109.5 . . ?
H03D C036 H03E 109.5 . . ?
H03D C036 H03F 109.5 . . ?
H03E C036 H03F 109.5 . . ?
C01J C037 H037 119.0 . . ?
C04D C037 C01J 122.1(4) . . ?
C04D C037 H037 119.0 . . ?
C03A C038 C01T 121.2(3) . . ?
C03A C038 C03D 117.9(3) . . ?
C03D C038 C01T 120.8(3) . . ?
C022 C039 H039 118.9 . . ?
C04E C039 C022 122.1(4) . . ?
C04E C039 H039 118.9 . . ?
C02K C03A H03G 118.6 . . ?
C038 C03A C02K 122.9(3) . . ?
C038 C03A H03G 118.6 . . ?
N00M C03B C021 117.7(3) . . ?
N00M C03B C03Y 118.6(3) . . ?
C03Y C03B C021 123.6(3) . . ?
C02A C03C H03H 119.3 . . ?
C03J C03C C02A 121.3(4) . . ?
C03J C03C H03H 119.3 . . ?
O00F C03D C02Q 123.4(3) . . ?
O00F C03D C038 115.5(3) . . ?
C038 C03D C02Q 121.1(3) . . ?
O009 C03E H03I 109.5 . . ?
O009 C03E H03J 109.5 . . ?
O009 C03E H03K 109.5 . . ?
H03I C03E H03J 109.5 . . ?
H03I C03E H03K 109.5 . . ?
H03J C03E H03K 109.5 . . ?
C01W C03F H03L 119.5 . . ?
C046 C03F C01W 121.0(4) . . ?
C046 C03F H03L 119.5 . . ?
C023 C03G C02Z 120.6(4) . . ?
C023 C03G H03M 119.7 . . ?
C02Z C03G H03M 119.7 . . ?
C01O C03H H03N 119.5 . . ?
C04C C03H C01O 121.1(4) . . ?
C04C C03H H03N 119.5 . . ?
C01U C03I H03O 119.5 . . ?
C044 C03I C01U 121.1(4) . . ?
C044 C03I H03O 119.5 . . ?
C03C C03J H03P 119.6 . . ?
C03C C03J C03P 120.8(4) . . ?
C03P C03J H03P 119.6 . . ?
C02J C03K C02S 119.0(3) . . ?
C02J C03K C04K 122.2(4) . . ?
C04K C03K C02S 118.7(4) . . ?
C02P C03L H03Q 120.0 . . ?
C02P C03L C03W 120.0(4) . . ?
C03W C03L H03Q 120.0 . . ?
C01Z C03M H03R 119.3 . . ?
C04G C03M C01Z 121.5(3) . . ?
C04G C03M H03R 119.3 . . ?
C02F C03N H03S 119.3 . . ?
C04A C03N C02F 121.3(4) . . ?
C04A C03N H03S 119.3 . . ?
C01V C03O H03T 118.8 . . ?
C04N C03O C01V 122.3(3) . . ?
C04N C03O H03T 118.8 . . ?
C02W C03P C03J 119.6(5) . . ?
C02W C03P H03U 120.2 . . ?
C03J C03P H03U 120.2 . . ?
C02V C03Q H03V 120.1 . . ?
C02V C03Q C03S 119.9(3) . . ?
C03S C03Q H03V 120.1 . . ?
F00U C03R F025 102.0(5) . . ?
F00U C03R C02B 112.2(4) . . ?
F025 C03R C02B 114.8(4) . . ?
F02O C03R F00U 112.7(5) . . ?
F02O C03R F025 102.6(4) . . ?
F02O C03R C02B 111.9(5) . . ?
O024 C03S C03Q 119.4(4) . . ?
O024 C03S C03Y 121.3(3) . . ?
C03Q C03S C03Y 119.2(4) . . ?
C029 C03U H03W 119.1 . . ?
C045 C03U C029 121.8(4) . . ?
C045 C03U H03W 119.1 . . ?
C031 C03V H03X 119.7 . . ?
C031 C03V C04C 120.6(4) . . ?
C04C C03V H03X 119.7 . . ?
C032 C03W C03L 119.9(4) . . ?
C032 C03W H03Y 120.0 . . ?
C03L C03W H03Y 120.0 . . ?
O00O C03X C2 112.3(7) . . ?
O00O C03X C1 116.2(6) . . ?
O011 C03X O00O 128.6(5) . . ?
O011 C03X C2 118.4(7) . . ?
O011 C03X C1 113.9(6) . . ?
C03B C03Y C03S 119.5(3) . . ?
C03B C03Y H03Z 120.2 . . ?
C03S C03Y H03Z 120.2 . . ?
C02S C03Z H03 119.3 . . ?
C04Y C03Z C02S 121.3(4) . . ?
C04Y C03Z H03 119.3 . . ?
C02N C041 H041 118.9 . . ?
C04H C041 C02N 122.1(4) . . ?
C04H C041 H041 118.9 . . ?
C02E C042 H042 119.4 . . ?
C04R C042 C02E 121.2(4) . . ?
C04R C042 H042 119.4 . . ?
O00F C043 H04A 109.5 . . ?
O00F C043 H04B 109.5 . . ?
O00F C043 H04C 109.5 . . ?
H04A C043 H04B 109.5 . . ?
H04A C043 H04C 109.5 . . ?
H04B C043 H04C 109.5 . . ?
C03I C044 H044 120.0 . . ?
C03I C044 C045 120.1(4) . . ?
C045 C044 H044 120.0 . . ?
C03U C045 C044 121.1(5) . . ?
C03U C045 H045 119.4 . . ?
C044 C045 H045 119.4 . . ?
C03F C046 H046 119.7 . . ?
C03F C046 C04A 120.6(4) . . ?
C04A C046 H046 119.7 . . ?
O00G C048 H04D 109.5 . . ?
O00G C048 H04E 109.5 . . ?
O00G C048 H04F 109.5 . . ?
H04D C048 H04E 109.5 . . ?
H04D C048 H04F 109.5 . . ?
H04E C048 H04F 109.5 . . ?
C03N C04A C046 120.7(4) . . ?
C03N C04A H04G 119.6 . . ?
C046 C04A H04G 119.6 . . ?
C026 C04B H04H 119.2 . . ?
C04U C04B C026 121.6(4) . . ?
C04U C04B H04H 119.2 . . ?
C03H C04C C03V 120.5(4) . . ?
C03H C04C H04I 119.8 . . ?
C03V C04C H04I 119.8 . . ?
C037 C04D H04J 119.6 . . ?
C037 C04D C04R 120.9(4) . . ?
C04R C04D H04J 119.6 . . ?
C039 C04E H04K 119.3 . . ?
C039 C04E C04U 121.4(4) . . ?
C04U C04E H04K 119.3 . . ?
C02Y C04F H04L 119.9 . . ?
C02Y C04F C04H 120.3(4) . . ?
C04H C04F H04L 119.9 . . ?
C03M C04G H04M 119.1 . . ?
C03M C04G C04N 121.7(4) . . ?
C04N C04G H04M 119.1 . . ?
C041 C04H C04F 119.8(4) . . ?
C041 C04H H04N 120.1 . . ?
C04F C04H H04N 120.1 . . ?
C03K C04K H04O 119.9 . . ?
C053 C04K C03K 120.1(5) . . ?
C053 C04K H04O 119.9 . . ?
C03O C04N C04G 118.6(4) . . ?
C03O C04N H04P 120.7 . . ?
C04G C04N H04P 120.7 . . ?
C042 C04R C04D 120.4(5) . . ?
C042 C04R H04R 119.8 . . ?
C04D C04R H04R 119.8 . . ?
C04M C04T H04T 120.0 . . ?
C04M C04T C04J 120.0 . . ?
C04J C04T H04T 120.0 . . ?
C04T C04M C04V 120.0 . . ?
C04T C04M C052 123.9(4) . . ?
C04V C04M C052 116.1(4) . . ?
C04M C04V H04V 120.0 . . ?
C058 C04V C04M 120.0 . . ?
C058 C04V H04V 120.0 . . ?
C04V C058 H058 120.0 . . ?
C04V C058 C059 120.0 . . ?
C059 C058 H058 120.0 . . ?
C058 C059 H059 120.0 . . ?
C058 C059 C04J 120.0 . . ?
C04J C059 H059 120.0 . . ?
C04T C04J H04Q 120.0 . . ?
C059 C04J C04T 120.0 . . ?
C059 C04J H04Q 120.0 . . ?
C04B C04U C04E 119.3(5) . . ?
C04B C04U H04U 120.4 . . ?
C04E C04U H04U 120.4 . . ?
C03Z C04Y H04Y 119.1 . . ?
C03Z C04Y C053 121.8(5) . . ?
C053 C04Y H04Y 119.1 . . ?
C050 C04Z H04Z 120.0 . . ?
C050 C04Z C04W 120.0 . . ?
C04W C04Z H04Z 120.0 . . ?
C04Z C050 H050 120.0 . . ?
C04Q C050 C04Z 120.0 . . ?
C04Q C050 H050 120.0 . . ?
C050 C04Q H04S 120.0 . . ?
C050 C04Q C03T 120.0 . . ?
C03T C04Q H04S 120.0 . . ?
C04Q C03T H1 120.0 . . ?
C04Q C03T C04I 120.0 . . ?
C04I C03T H1 120.0 . . ?
C03T C04I C05B 119.9(4) . . ?
C04W C04I C03T 120.0 . . ?
C04W C04I C05B 120.1(4) . . ?
C04Z C04W H04W 120.0 . . ?
C04I C04W C04Z 120.0 . . ?
C04I C04W H04W 120.0 . . ?
C04M C052 H05A 109.5 . . ?
C04M C052 H05B 109.5 . . ?
C04M C052 H05C 109.5 . . ?
H05A C052 H05B 109.5 . . ?
H05A C052 H05C 109.5 . . ?
H05B C052 H05C 109.5 . . ?
C04K C053 C04Y 119.6(5) . . ?
C04K C053 H053 120.2 . . ?
C04Y C053 H053 120.2 . . ?
C04I C05B H05D 109.5 . . ?
C04I C05B H05E 109.5 . . ?
C04I C05B H05F 109.5 . . ?
H05D C05B H05E 109.5 . . ?
H05D C05B H05F 109.5 . . ?
H05E C05B H05F 109.5 . . ?
F3 C2 C03X 113.9(12) . . ?
F3 C2 F4 104.0(13) . . ?
F3 C2 F5 103.8(13) . . ?
F4 C2 C03X 114.4(12) . . ?
F5 C2 C03X 116.6(9) . . ?
F5 C2 F4 102.5(11) . . ?
F1 C1 C03X 114.7(10) . . ?
F1 C1 F2 103.6(10) . . ?
F2 C1 C03X 110.1(8) . . ?
F6 C1 C03X 115.4(12) . . ?
F6 C1 F1 106.7(12) . . ?
F6 C1 F2 105.3(11) . . ?
O024 C3 H3A 109.5 . . ?
O024 C3 H3B 109.5 . . ?
O024 C3 H3C 109.5 . . ?
H3A C3 H3B 109.5 . . ?
H3A C3 H3C 109.5 . . ?
H3B C3 H3C 109.5 . . ?
H4A C4 H4B 109.5 . . ?
H4A C4 H4C 109.5 . . ?
H4B C4 H4C 109.5 . . ?
C5 C4 H4A 109.5 . . ?
C5 C4 H4B 109.5 . . ?
C5 C4 H4C 109.5 . . ?
C6 C5 C4 118.1(7) . . ?
C6 C5 C10 123.9(7) . . ?
C10 C5 C4 118.0(7) . . ?
C5 C6 H6 122.8 . . ?
C5 C6 C7 114.5(7) . . ?
C7 C6 H6 122.8 . . ?
C6 C7 H7 117.2 . . ?
C8 C7 C6 125.6(8) . . ?
C8 C7 H7 117.2 . . ?
C7 C8 H8 121.7 . . ?
C7 C8 C9 116.6(7) . . ?
C9 C8 H8 121.7 . . ?
C8 C9 H9 119.6 . . ?
C8 C9 C10 120.7(7) . . ?
C10 C9 H9 119.6 . . ?
C5 C10 C9 118.3(6) . . ?
C5 C10 H10 120.9 . . ?
C9 C10 H10 120.9 . . ?
H11A C11 H11B 109.5 . . ?
H11A C11 H11C 109.5 . . ?
H11B C11 H11C 109.5 . . ?
C12 C11 H11A 109.5 . . ?
C12 C11 H11B 109.5 . . ?
C12 C11 H11C 109.5 . . ?
C13 C12 C11 119.8(7) . . ?
C13 C12 C17 116.8(7) . . ?
C17 C12 C11 123.4(6) . . ?
C12 C13 H13 118.2 . . ?
C14 C13 C12 123.6(6) . . ?
C14 C13 H13 118.2 . . ?
C13 C14 H14 119.8 . . ?
C13 C14 C15 120.3(6) . . ?
C15 C14 H14 119.8 . . ?
C14 C15 H15 120.6 . . ?
C14 C15 C16 118.8(7) . . ?
C16 C15 H15 120.6 . . ?
C15 C16 H16 120.2 . . ?
C15 C16 C17 119.7(7) . . ?
C17 C16 H16 120.2 . . ?
C12 C17 C16 120.9(7) . . ?
C12 C17 H17 119.6 . . ?
C16 C17 H17 119.6 . . ?
O5 C18 C19 113.3(10) . . ?
O6 C18 O5 135.1(13) . . ?
O6 C18 C19 111.5(10) . . ?
F7 C19 F9 102.0(12) . . ?
F7 C19 C18 111.6(11) . . ?
F8 C19 F7 107.4(9) . . ?
F8 C19 F9 108.6(11) . . ?
F8 C19 C18 114.5(10) . . ?
F9 C19 C18 111.9(9) . . ?
O024 C21 H21A 109.5 . . ?
O024 C21 H21B 109.5 . . ?
O024 C21 H21C 109.5 . . ?
H21A C21 H21B 109.5 . . ?
H21A C21 H21C 109.5 . . ?
H21B C21 H21C 109.5 . . ?
F7A C19A F8A 100.7(17) . . ?
F7A C19A F9A 108.1(15) . . ?
F7A C19A C18A 116.9(17) . . ?
F8A C19A F9A 99.2(15) . . ?
F8A C19A C18A 114.5(15) . . ?
F9A C19A C18A 115.1(14) . . ?
O6A C18A C19A 107.8(15) . . ?
O6A C18A O5A 138(2) . . ?
O5A C18A C19A 109.9(16) . . ?

loop_
_geom_bond_atom_site_label_1
_geom_bond_atom_site_label_2
_geom_bond_distance
_geom_bond_site_symmetry_2
_geom_bond_publ_flag
F001 C01E 1.338(4) . ?
F002 C01E 1.339(4) . ?
O003 C00T 1.323(3) . ?
O003 C02M 1.457(3) . ?
F004 C01E 1.329(4) . ?
O005 C015 1.348(3) . ?
O005 C030 1.440(4) . ?
O006 C01I 1.379(4) . ?
O006 C02U 1.426(3) . ?
O007 C01H 1.209(4) . ?
O008 C02G 1.378(3) . ?
O008 C036 1.423(4) . ?
O009 C02H 1.358(3) . ?
O009 C03E 1.445(4) . ?
O00A C02C 1.334(4) . ?
O00A C02X 1.457(4) . ?
F00B C034 1.334(4) . ?
F00C C034 1.319(4) . ?
O00D C02B 1.265(5) . ?
O00E H00E 0.8400 . ?
O00E C01H 1.269(4) . ?
O00F C03D 1.361(4) . ?
O00F C043 1.457(5) . ?
O00G C02R 1.374(4) . ?
O00G C048 1.414(5) . ?
N00H H00H 0.8800 . ?
N00H C00Z 1.362(4) . ?
N00H C014 1.360(3) . ?
F00I C034 1.326(5) . ?
N00J H00J 0.8800 . ?
N00J C01M 1.350(4) . ?
N00J C01Q 1.355(4) . ?
O00K C02B 1.232(5) . ?
O00L C033 1.186(5) . ?
N00M H00M 0.8800 . ?
N00M C02V 1.348(4) . ?
N00M C03B 1.354(4) . ?
O00O C03X 1.255(5) . ?
O00P H00P 0.8400 . ?
O00P C033 1.290(5) . ?
C00Q C00R 1.406(4) . ?
C00Q C00S 1.454(4) . ?
C00Q C019 1.404(5) . ?
C00R C00W 1.407(5) . ?
C00R C014 1.490(4) . ?
C00S C00X 1.399(5) . ?
C00S C01A 1.422(5) . ?
C00T C016 1.387(4) . ?
C00T C017 1.407(4) . ?
F00U C03R 1.284(5) . ?
C00V C00W 1.443(4) . ?
C00V C00X 1.404(5) . ?
C00V C020 1.419(5) . ?
C00W C023 1.426(5) . ?
C00X C013 1.506(4) . ?
C00Y C018 1.442(5) . ?
C00Y C01C 1.408(5) . ?
C00Y C02P 1.423(5) . ?
C00Z C012 1.492(4) . ?
C00Z C017 1.369(4) . ?
C010 C018 1.389(5) . ?
C010 C01M 1.487(5) . ?
C010 C01O 1.409(5) . ?
O011 C03X 1.236(5) . ?
C012 C01B 1.391(5) . ?
C012 C01Z 1.394(5) . ?
C013 C015 1.396(4) . ?
C013 C01F 1.378(4) . ?
C014 C016 1.378(4) . ?
C015 C01K 1.395(4) . ?
C016 H016 0.9500 . ?
C017 H017 0.9500 . ?
C018 C032 1.416(5) . ?
C019 H019 0.9500 . ?
C019 C01Y 1.357(5) . ?
C01A H01A 0.9500 . ?
C01A C02L 1.355(5) . ?
C01B C02N 1.443(4) . ?
C01B C02Y 1.419(5) . ?
C01C C01P 1.491(5) . ?
C01C C01R 1.392(5) . ?
C01D C01Q 1.488(4) . ?
C01D C01W 1.399(5) . ?
C01D C029 1.389(5) . ?
C01E C01H 1.529(4) . ?
C01F H01F 0.9500 . ?
C01F C01G 1.397(4) . ?
C01G C01I 1.387(4) . ?
C01G C01N 1.503(4) . ?
C01I C01K 1.395(4) . ?
C01J C01N 1.393(5) . ?
C01J C02E 1.436(5) . ?
C01J C037 1.431(5) . ?
C01K H01K 0.9500 . ?
C01L C01N 1.406(5) . ?
C01L C02A 1.439(5) . ?
C01L C02W 1.410(6) . ?
C01M C02I 1.373(4) . ?
C01O C01R 1.422(5) . ?
C01O C03H 1.449(5) . ?
C01P C028 1.401(4) . ?
C01P C02H 1.391(5) . ?
C01Q C027 1.372(4) . ?
C01R C031 1.440(5) . ?
C01S C01U 1.410(5) . ?
C01S C02F 1.401(5) . ?
C01S C02K 1.494(5) . ?
C01T C01V 1.396(5) . ?
C01T C02N 1.402(5) . ?
C01T C038 1.496(4) . ?
C01U C029 1.441(5) . ?
C01U C03I 1.425(5) . ?
C01V C01Z 1.431(4) . ?
C01V C03O 1.442(6) . ?
C01W C02F 1.439(5) . ?
C01W C03F 1.438(5) . ?
C01X C026 1.389(5) . ?
C01X C02S 1.383(5) . ?
C01X C02V 1.496(4) . ?
C01Y H01Y 0.9500 . ?
C01Y C02L 1.425(5) . ?
C01Z C03M 1.419(5) . ?
C020 H020 0.9500 . ?
C020 C02Z 1.355(5) . ?
C021 C02A 1.398(6) . ?
C021 C02E 1.398(5) . ?
C021 C03B 1.482(5) . ?
C022 C026 1.443(4) . ?
C022 C02J 1.386(5) . ?
C022 C039 1.419(5) . ?
C023 H023 0.9500 . ?
C023 C03G 1.352(5) . ?
O024 C03S 1.329(5) . ?
O024 C3 1.402(8) . ?
O024 C21 1.399(16) . ?
F025 C03R 1.337(6) . ?
C026 C04B 1.442(6) . ?
C027 H027 0.9500 . ?
C027 C02C 1.388(4) . ?
C028 H028 0.9500 . ?
C028 C02D 1.382(5) . ?
C029 C03U 1.427(6) . ?
C02A C03C 1.428(5) . ?
C02B C03R 1.541(6) . ?
C02C C02I 1.405(5) . ?
C02D C02J 1.504(4) . ?
C02D C02R 1.374(5) . ?
C02E C042 1.440(6) . ?
C02F C03N 1.438(6) . ?
C02G C02K 1.400(5) . ?
C02G C02Q 1.387(5) . ?
C02H C035 1.392(5) . ?
C02I H02I 0.9500 . ?
C02J C03K 1.412(5) . ?
C02K C03A 1.395(4) . ?
C02L H02L 0.9500 . ?
C02M H02A 0.9800 . ?
C02M H02B 0.9800 . ?
C02M H02C 0.9800 . ?
C02N C041 1.424(6) . ?
F02O C03R 1.256(6) . ?
C02P H02P 0.9500 . ?
C02P C03L 1.368(6) . ?
C02Q H02Q 0.9500 . ?
C02Q C03D 1.400(4) . ?
C02R C035 1.403(4) . ?
C02S C03K 1.438(5) . ?
C02S C03Z 1.436(6) . ?
C02U H02D 0.9800 . ?
C02U H02E 0.9800 . ?
C02U H02F 0.9800 . ?
C02V C03Q 1.367(5) . ?
C02W H02W 0.9500 . ?
C02W C03P 1.369(6) . ?
C02X H02G 0.9800 . ?
C02X H02H 0.9800 . ?
C02X H02J 0.9800 . ?
C02Y H02Y 0.9500 . ?
C02Y C04F 1.346(5) . ?
C02Z H02Z 0.9500 . ?
C02Z C03G 1.415(5) . ?
C030 H03A 0.9800 . ?
C030 H03B 0.9800 . ?
C030 H03C 0.9800 . ?
C031 H031 0.9500 . ?
C031 C03V 1.346(6) . ?
C032 H032 0.9500 . ?
C032 C03W 1.359(6) . ?
C033 C034 1.529(6) . ?
C035 H035 0.9500 . ?
C036 H03D 0.9800 . ?
C036 H03E 0.9800 . ?
C036 H03F 0.9800 . ?
C037 H037 0.9500 . ?
C037 C04D 1.344(6) . ?
C038 C03A 1.388(5) . ?
C038 C03D 1.392(5) . ?
C039 H039 0.9500 . ?
C039 C04E 1.340(6) . ?
C03A H03G 0.9500 . ?
C03B C03Y 1.384(5) . ?
C03C H03H 0.9500 . ?
C03C C03J 1.334(6) . ?
C03E H03I 0.9800 . ?
C03E H03J 0.9800 . ?
C03E H03K 0.9800 . ?
C03F H03L 0.9500 . ?
C03F C046 1.365(6) . ?
C03G H03M 0.9500 . ?
C03H H03N 0.9500 . ?
C03H C04C 1.341(6) . ?
C03I H03O 0.9500 . ?
C03I C044 1.343(6) . ?
C03J H03P 0.9500 . ?
C03J C03P 1.428(6) . ?
C03K C04K 1.420(6) . ?
C03L H03Q 0.9500 . ?
C03L C03W 1.433(6) . ?
C03M H03R 0.9500 . ?
C03M C04G 1.354(6) . ?
C03N H03S 0.9500 . ?
C03N C04A 1.356(6) . ?
C03O H03T 0.9500 . ?
C03O C04N 1.347(6) . ?
C03P H03U 0.9500 . ?
C03Q H03V 0.9500 . ?
C03Q C03S 1.397(5) . ?
C03S C03Y 1.397(5) . ?
C03U H03W 0.9500 . ?
C03U C045 1.338(6) . ?
C03V H03X 0.9500 . ?
C03V C04C 1.425(6) . ?
C03W H03Y 0.9500 . ?
C03X C2 1.455(17) . ?
C03X C1 1.559(14) . ?
C03Y H03Z 0.9500 . ?
C03Z H03 0.9500 . ?
C03Z C04Y 1.309(7) . ?
C041 H041 0.9500 . ?
C041 C04H 1.335(6) . ?
C042 H042 0.9500 . ?
C042 C04R 1.349(6) . ?
C043 H04A 0.9800 . ?
C043 H04B 0.9800 . ?
C043 H04C 0.9800 . ?
C044 H044 0.9500 . ?
C044 C045 1.412(6) . ?
C045 H045 0.9500 . ?
C046 H046 0.9500 . ?
C046 C04A 1.408(6) . ?
C048 H04D 0.9800 . ?
C048 H04E 0.9800 . ?
C048 H04F 0.9800 . ?
C04A H04G 0.9500 . ?
C04B H04H 0.9500 . ?
C04B C04U 1.363(6) . ?
C04C H04I 0.9500 . ?
C04D H04J 0.9500 . ?
C04D C04R 1.400(6) . ?
C04E H04K 0.9500 . ?
C04E C04U 1.412(7) . ?
C04F H04L 0.9500 . ?
C04F C04H 1.440(6) . ?
C04G H04M 0.9500 . ?
C04G C04N 1.411(6) . ?
C04H H04N 0.9500 . ?
C04K H04O 0.9500 . ?
C04K C053 1.386(7) . ?
C04N H04P 0.9500 . ?
C04R H04R 0.9500 . ?
C04T H04T 0.9500 . ?
C04T C04M 1.3900 . ?
C04T C04J 1.3900 . ?
C04M C04V 1.3900 . ?
C04M C052 1.462(7) . ?
C04V H04V 0.9500 . ?
C04V C058 1.3900 . ?
C058 H058 0.9500 . ?
C058 C059 1.3900 . ?
C059 H059 0.9500 . ?
C059 C04J 1.3900 . ?
C04J H04Q 0.9500 . ?
C04U H04U 0.9500 . ?
C04Y H04Y 0.9500 . ?
C04Y C053 1.426(8) . ?
C04Z H04Z 0.9500 . ?
C04Z C050 1.3900 . ?
C04Z C04W 1.3900 . ?
C050 H050 0.9500 . ?
C050 C04Q 1.3900 . ?
C04Q H04S 0.9500 . ?
C04Q C03T 1.3900 . ?
C03T H1 0.9500 . ?
C03T C04I 1.3900 . ?
C04I C04W 1.3900 . ?
C04I C05B 1.432(7) . ?
C04W H04W 0.9500 . ?
C052 H05A 0.9800 . ?
C052 H05B 0.9800 . ?
C052 H05C 0.9800 . ?
C053 H053 0.9500 . ?
C05B H05D 0.9800 . ?
C05B H05E 0.9800 . ?
C05B H05F 0.9800 . ?
C2 F3 1.278(11) . ?
C2 F4 1.307(11) . ?
C2 F5 1.284(11) . ?
C1 F1 1.314(10) . ?
C1 F2 1.347(11) . ?
C1 F6 1.302(11) . ?
C3 H3A 0.9800 . ?
C3 H3B 0.9800 . ?
C3 H3C 0.9800 . ?
C4 H4A 0.9800 . ?
C4 H4B 0.9800 . ?
C4 H4C 0.9800 . ?
C4 C5 1.490(9) . ?
C5 C6 1.351(7) . ?
C5 C10 1.359(7) . ?
C6 H6 0.9500 . ?
C6 C7 1.385(7) . ?
C7 H7 0.9500 . ?
C7 C8 1.349(7) . ?
C8 H8 0.9500 . ?
C8 C9 1.370(7) . ?
C9 H9 0.9500 . ?
C9 C10 1.393(8) . ?
C10 H10 0.9500 . ?
C11 H11A 0.9800 . ?
C11 H11B 0.9800 . ?
C11 H11C 0.9800 . ?
C11 C12 1.557(9) . ?
C12 C13 1.378(7) . ?
C12 C17 1.388(8) . ?
C13 H13 0.9500 . ?
C13 C14 1.349(6) . ?
C14 H14 0.9500 . ?
C14 C15 1.379(7) . ?
C15 H15 0.9500 . ?
C15 C16 1.392(8) . ?
C16 H16 0.9500 . ?
C16 C17 1.407(9) . ?
C17 H17 0.9500 . ?
F7 C19 1.362(10) . ?
F8 C19 1.316(9) . ?
F9 C19 1.366(11) . ?
O5 C18 1.272(10) . ?
O6 C18 1.265(10) . ?
C18 C19 1.536(13) . ?
C21 H21A 0.9800 . ?
C21 H21B 0.9800 . ?
C21 H21C 0.9800 . ?
F7A C19A 1.282(14) . ?
C19A F8A 1.333(14) . ?
C19A F9A 1.345(14) . ?
C19A C18A 1.53(2) . ?
C18A O6A 1.259(14) . ?
C18A O5A 1.267(14) . ?

loop_
_geom_torsion_atom_site_label_1
_geom_torsion_atom_site_label_2
_geom_torsion_atom_site_label_3
_geom_torsion_atom_site_label_4
_geom_torsion
_geom_torsion_site_symmetry_1
_geom_torsion_site_symmetry_2
_geom_torsion_site_symmetry_3
_geom_torsion_site_symmetry_4
_geom_torsion_publ_flag
F001 C01E C01H O007 118.2(3) . . . . ?
F001 C01E C01H O00E -61.6(4) . . . . ?
F002 C01E C01H O007 -122.1(3) . . . . ?
F002 C01E C01H O00E 58.1(4) . . . . ?
O003 C00T C016 C014 179.8(3) . . . . ?
O003 C00T C017 C00Z 179.7(3) . . . . ?
F004 C01E C01H O007 -2.4(4) . . . . ?
F004 C01E C01H O00E 177.8(3) . . . . ?
O005 C015 C01K C01I 179.8(3) . . . . ?
O006 C01I C01K C015 -179.1(3) . . . . ?
O008 C02G C02K C01S 3.5(6) . . . . ?
O008 C02G C02K C03A -179.0(3) . . . . ?
O008 C02G C02Q C03D -179.9(4) . . . . ?
O009 C02H C035 C02R -179.2(3) . . . . ?
O00A C02C C02I C01M -176.6(3) . . . . ?
O00D C02B C03R F00U -117.8(5) . . . . ?
O00D C02B C03R F025 -2.0(6) . . . . ?
O00D C02B C03R F02O 114.4(5) . . . . ?
O00G C02R C035 C02H 178.9(3) . . . . ?
N00H C00Z C012 C01B -100.2(4) . . . . ?
N00H C00Z C012 C01Z 82.5(4) . . . . ?
N00H C00Z C017 C00T 0.1(5) . . . . ?
N00H C014 C016 C00T 1.1(5) . . . . ?
N00J C01M C02I C02C -0.9(5) . . . . ?
N00J C01Q C027 C02C -0.1(6) . . . . ?
O00K C02B C03R F00U 63.5(6) . . . . ?
O00K C02B C03R F025 179.3(4) . . . . ?
O00K C02B C03R F02O -64.3(6) . . . . ?
O00L C033 C034 F00B 109.1(4) . . . . ?
O00L C033 C034 F00C -130.4(4) . . . . ?
O00L C033 C034 F00I -8.5(5) . . . . ?
N00M C02V C03Q C03S 3.2(7) . . . . ?
N00M C03B C03Y C03S 2.0(7) . . . . ?
O00O C03X C2 F3 -33.3(12) . . . . ?
O00O C03X C2 F4 -152.7(10) . . . . ?
O00O C03X C2 F5 87.6(12) . . . . ?
O00O C03X C1 F1 15.8(11) . . . . ?
O00O C03X C1 F2 -100.5(9) . . . . ?
O00O C03X C1 F6 140.5(10) . . . . ?
O00P C033 C034 F00B -68.3(4) . . . . ?
O00P C033 C034 F00C 52.2(4) . . . . ?
O00P C033 C034 F00I 174.1(3) . . . . ?
C00Q C00R C00W C00V -1.7(4) . . . . ?
C00Q C00R C00W C023 178.4(3) . . . . ?
C00Q C00R C014 N00H 86.6(4) . . . . ?
C00Q C00R C014 C016 -95.0(4) . . . . ?
C00Q C00S C00X C00V -1.5(4) . . . . ?
C00Q C00S C00X C013 178.0(2) . . . . ?
C00Q C00S C01A C02L 0.9(4) . . . . ?
C00Q C019 C01Y C02L 0.5(5) . . . . ?
C00R C00Q C00S C00X 1.5(4) . . . . ?
C00R C00Q C00S C01A -178.2(2) . . . . ?
C00R C00Q C019 C01Y 177.4(3) . . . . ?
C00R C00W C023 C03G -179.8(3) . . . . ?
C00R C014 C016 C00T -177.3(3) . . . . ?
C00S C00Q C00R C00W 0.2(4) . . . . ?
C00S C00Q C00R C014 177.4(2) . . . . ?
C00S C00Q C019 C01Y -0.9(4) . . . . ?
C00S C00X C013 C015 95.4(4) . . . . ?
C00S C00X C013 C01F -86.5(4) . . . . ?
C00S C01A C02L C01Y -1.4(5) . . . . ?
C00V C00W C023 C03G 0.3(5) . . . . ?
C00V C00X C013 C015 -85.1(4) . . . . ?
C00V C00X C013 C01F 93.0(4) . . . . ?
C00V C020 C02Z C03G -0.4(5) . . . . ?
C00W C00R C014 N00H -96.1(3) . . . . ?
C00W C00R C014 C016 82.3(4) . . . . ?
C00W C00V C00X C00S -0.1(4) . . . . ?
C00W C00V C00X C013 -179.7(3) . . . . ?
C00W C00V C020 C02Z -1.8(5) . . . . ?
C00W C023 C03G C02Z -2.6(5) . . . . ?
C00X C00S C01A C02L -178.7(3) . . . . ?
C00X C00V C00W C00R 1.7(4) . . . . ?
C00X C00V C00W C023 -178.4(3) . . . . ?
C00X C00V C020 C02Z 178.4(3) . . . . ?
C00X C013 C015 O005 -3.4(5) . . . . ?
C00X C013 C015 C01K 175.5(3) . . . . ?
C00X C013 C01F C01G -175.9(3) . . . . ?
C00Y C018 C032 C03W -1.2(5) . . . . ?
C00Y C01C C01P C028 92.6(4) . . . . ?
C00Y C01C C01P C02H -93.0(4) . . . . ?
C00Y C01C C01R C01O 1.5(4) . . . . ?
C00Y C01C C01R C031 -178.8(3) . . . . ?
C00Y C02P C03L C03W 2.8(6) . . . . ?
C00Z N00H C014 C00R 177.5(3) . . . . ?
C00Z N00H C014 C016 -0.9(5) . . . . ?
C00Z C012 C01B C02N -177.0(3) . . . . ?
C00Z C012 C01B C02Y 3.1(5) . . . . ?
C00Z C012 C01Z C01V 177.2(3) . . . . ?
C00Z C012 C01Z C03M -1.3(5) . . . . ?
C010 C018 C032 C03W 180.0(3) . . . . ?
C010 C01M C02I C02C 175.8(3) . . . . ?
C010 C01O C01R C01C -2.0(5) . . . . ?
C010 C01O C01R C031 178.3(3) . . . . ?
C010 C01O C03H C04C 179.6(4) . . . . ?
O011 C03X C2 F3 155.4(11) . . . . ?
O011 C03X C2 F4 35.9(13) . . . . ?
O011 C03X C2 F5 -83.7(12) . . . . ?
O011 C03X C1 F1 -176.1(8) . . . . ?
O011 C03X C1 F2 67.5(9) . . . . ?
O011 C03X C1 F6 -51.5(12) . . . . ?
C012 C00Z C017 C00T 177.9(3) . . . . ?
C012 C01B C02N C01T 0.0(5) . . . . ?
C012 C01B C02N C041 -178.5(3) . . . . ?
C012 C01B C02Y C04F 179.8(4) . . . . ?
C012 C01Z C03M C04G 179.0(5) . . . . ?
C013 C015 C01K C01I 0.9(5) . . . . ?
C013 C01F C01G C01I -0.2(5) . . . . ?
C013 C01F C01G C01N 177.9(3) . . . . ?
C014 N00H C00Z C012 -177.5(3) . . . . ?
C014 N00H C00Z C017 0.3(5) . . . . ?
C014 C00R C00W C00V -179.0(3) . . . . ?
C014 C00R C00W C023 1.1(4) . . . . ?
C015 C013 C01F C01G 2.3(5) . . . . ?
C016 C00T C017 C00Z 0.0(5) . . . . ?
C017 C00T C016 C014 -0.6(5) . . . . ?
C017 C00Z C012 C01B 82.0(4) . . . . ?
C017 C00Z C012 C01Z -95.3(4) . . . . ?
C018 C00Y C01C C01P -180.0(3) . . . . ?
C018 C00Y C01C C01R -0.4(4) . . . . ?
C018 C00Y C02P C03L -1.8(5) . . . . ?
C018 C010 C01M N00J -90.0(4) . . . . ?
C018 C010 C01M C02I 93.2(4) . . . . ?
C018 C010 C01O C01R 1.4(4) . . . . ?
C018 C010 C01O C03H -178.4(3) . . . . ?
C018 C032 C03W C03L 2.1(6) . . . . ?
C019 C00Q C00R C00W -178.1(3) . . . . ?
C019 C00Q C00R C014 -0.9(4) . . . . ?
C019 C00Q C00S C00X 179.8(3) . . . . ?
C019 C00Q C00S C01A 0.2(4) . . . . ?
C019 C01Y C02L C01A 0.7(5) . . . . ?
C01A C00S C00X C00V 178.1(3) . . . . ?
C01A C00S C00X C013 -2.3(4) . . . . ?
C01B C012 C01Z C01V 0.0(5) . . . . ?
C01B C012 C01Z C03M -178.5(4) . . . . ?
C01B C02N C041 C04H -1.9(7) . . . . ?
C01B C02Y C04F C04H -0.8(7) . . . . ?
C01C C00Y C018 C010 -0.1(4) . . . . ?
C01C C00Y C018 C032 -179.0(3) . . . . ?
C01C C00Y C02P C03L 178.1(3) . . . . ?
C01C C01P C028 C02D 174.2(3) . . . . ?
C01C C01P C02H O009 5.1(5) . . . . ?
C01C C01P C02H C035 -172.3(3) . . . . ?
C01C C01R C031 C03V -176.8(3) . . . . ?
C01D C01Q C027 C02C -175.7(3) . . . . ?
C01D C01W C02F C01S -0.5(5) . . . . ?
C01D C01W C02F C03N 178.5(3) . . . . ?
C01D C01W C03F C046 -177.0(4) . . . . ?
C01D C029 C03U C045 177.8(4) . . . . ?
C01F C013 C015 O005 178.5(3) . . . . ?
C01F C013 C015 C01K -2.6(5) . . . . ?
C01F C01G C01I O006 178.7(3) . . . . ?
C01F C01G C01I C01K -1.5(5) . . . . ?
C01F C01G C01N C01J -92.0(4) . . . . ?
C01F C01G C01N C01L 89.7(4) . . . . ?
C01G C01I C01K C015 1.2(5) . . . . ?
C01I C01G C01N C01J 86.1(4) . . . . ?
C01I C01G C01N C01L -92.2(4) . . . . ?
C01J C02E C042 C04R -2.0(7) . . . . ?
C01J C037 C04D C04R 0.7(7) . . . . ?
C01L C02A C03C C03J -1.8(5) . . . . ?
C01L C02W C03P C03J -1.4(6) . . . . ?
C01M N00J C01Q C01D 175.3(3) . . . . ?
C01M N00J C01Q C027 -0.6(5) . . . . ?
C01M C010 C018 C00Y -179.2(3) . . . . ?
C01M C010 C018 C032 -0.4(5) . . . . ?
C01M C010 C01O C01R -179.8(3) . . . . ?
C01M C010 C01O C03H 0.4(4) . . . . ?
C01N C01G C01I O006 0.5(5) . . . . ?
C01N C01G C01I C01K -179.7(3) . . . . ?
C01N C01J C02E C021 3.1(5) . . . . ?
C01N C01J C02E C042 -177.0(3) . . . . ?
C01N C01J C037 C04D 177.5(4) . . . . ?
C01N C01L C02A C021 1.5(4) . . . . ?
C01N C01L C02A C03C -179.4(3) . . . . ?
C01N C01L C02W C03P -179.0(3) . . . . ?
C01O C010 C018 C00Y -0.4(4) . . . . ?
C01O C010 C018 C032 178.4(3) . . . . ?
C01O C010 C01M N00J 91.1(4) . . . . ?
C01O C010 C01M C02I -85.6(4) . . . . ?
C01O C01R C031 C03V 3.0(5) . . . . ?
C01O C03H C04C C03V 1.4(6) . . . . ?
C01P C01C C01R C01O -179.0(3) . . . . ?
C01P C01C C01R C031 0.8(4) . . . . ?
C01P C028 C02D C02J -178.5(3) . . . . ?
C01P C028 C02D C02R -1.5(6) . . . . ?
C01P C02H C035 C02R -1.9(6) . . . . ?
C01Q N00J C01M C010 -175.7(3) . . . . ?
C01Q N00J C01M C02I 1.1(5) . . . . ?
C01Q C01D C01W C02F 177.1(3) . . . . ?
C01Q C01D C01W C03F -5.0(5) . . . . ?
C01Q C01D C029 C01U -177.3(3) . . . . ?
C01Q C01D C029 C03U 3.2(5) . . . . ?
C01Q C027 C02C O00A 177.4(3) . . . . ?
C01Q C027 C02C C02I 0.2(6) . . . . ?
C01R C01C C01P C028 -86.9(4) . . . . ?
C01R C01C C01P C02H 87.5(4) . . . . ?
C01R C01O C03H C04C -0.2(5) . . . . ?
C01R C031 C03V C04C -1.8(6) . . . . ?
C01S C01U C029 C01D 0.9(5) . . . . ?
C01S C01U C029 C03U -179.6(3) . . . . ?
C01S C01U C03I C044 -178.7(4) . . . . ?
C01S C02F C03N C04A 177.8(4) . . . . ?
C01S C02K C03A C038 176.1(4) . . . . ?
C01T C01V C01Z C012 -0.5(5) . . . . ?
C01T C01V C01Z C03M 178.1(4) . . . . ?
C01T C01V C03O C04N -178.6(5) . . . . ?
C01T C02N C041 C04H 179.7(5) . . . . ?
C01T C038 C03A C02K -177.7(4) . . . . ?
C01T C038 C03D O00F -1.1(6) . . . . ?
C01T C038 C03D C02Q 178.9(4) . . . . ?
C01U C01S C02F C01W 2.3(5) . . . . ?
C01U C01S C02F C03N -176.7(3) . . . . ?
C01U C01S C02K C02G -105.6(4) . . . . ?
C01U C01S C02K C03A 77.0(5) . . . . ?
C01U C029 C03U C045 -1.7(6) . . . . ?
C01U C03I C044 C045 -1.8(6) . . . . ?
C01V C01T C02N C01B -0.5(5) . . . . ?
C01V C01T C02N C041 178.0(4) . . . . ?
C01V C01T C038 C03A -87.8(5) . . . . ?
C01V C01T C038 C03D 93.8(5) . . . . ?
C01V C01Z C03M C04G 0.5(7) . . . . ?
C01V C03O C04N C04G 0.7(8) . . . . ?
C01W C01D C01Q N00J 108.5(4) . . . . ?
C01W C01D C01Q C027 -75.8(5) . . . . ?
C01W C01D C029 C01U 0.8(5) . . . . ?
C01W C01D C029 C03U -178.6(3) . . . . ?
C01W C02F C03N C04A -1.2(6) . . . . ?
C01W C03F C046 C04A -1.8(7) . . . . ?
C01X C026 C04B C04U 178.2(4) . . . . ?
C01X C02S C03K C02J -1.4(6) . . . . ?
C01X C02S C03K C04K 176.1(4) . . . . ?
C01X C02S C03Z C04Y -178.4(5) . . . . ?
C01X C02V C03Q C03S -173.9(4) . . . . ?
C01Z C012 C01B C02N 0.2(5) . . . . ?
C01Z C012 C01B C02Y -179.7(3) . . . . ?
C01Z C01V C03O C04N 0.2(7) . . . . ?
C01Z C03M C04G C04N 0.5(8) . . . . ?
C020 C00V C00W C00R -178.1(3) . . . . ?
C020 C00V C00W C023 1.8(4) . . . . ?
C020 C00V C00X C00S 179.7(3) . . . . ?
C020 C00V C00X C013 0.1(4) . . . . ?
C020 C02Z C03G C023 2.7(6) . . . . ?
C021 C02A C03C C03J 177.2(4) . . . . ?
C021 C02E C042 C04R 177.9(4) . . . . ?
C021 C03B C03Y C03S 178.3(4) . . . . ?
C022 C026 C04B C04U -0.6(6) . . . . ?
C022 C02J C03K C02S 5.4(6) . . . . ?
C022 C02J C03K C04K -172.0(4) . . . . ?
C022 C039 C04E C04U -1.3(8) . . . . ?
O024 C03S C03Y C03B -178.7(5) . . . . ?
C026 C01X C02S C03K -2.3(6) . . . . ?
C026 C01X C02S C03Z 177.0(4) . . . . ?
C026 C01X C02V N00M -100.4(4) . . . . ?
C026 C01X C02V C03Q 76.7(5) . . . . ?
C026 C022 C02J C02D 173.7(3) . . . . ?
C026 C022 C02J C03K -5.7(5) . . . . ?
C026 C022 C039 C04E -0.1(6) . . . . ?
C026 C04B C04U C04E -0.8(8) . . . . ?
C027 C02C C02I C01M 0.3(5) . . . . ?
C028 C01P C02H O009 179.7(3) . . . . ?
C028 C01P C02H C035 2.2(5) . . . . ?
C028 C02D C02J C022 93.2(5) . . . . ?
C028 C02D C02J C03K -87.4(5) . . . . ?
C028 C02D C02R O00G -177.3(3) . . . . ?
C028 C02D C02R C035 1.9(6) . . . . ?
C029 C01D C01Q N00J -73.3(4) . . . . ?
C029 C01D C01Q C027 102.3(4) . . . . ?
C029 C01D C01W C02F -1.0(5) . . . . ?
C029 C01D C01W C03F 176.9(3) . . . . ?
C029 C01U C03I C044 0.3(5) . . . . ?
C029 C03U C045 C044 0.3(7) . . . . ?
C02A C01L C01N C01G 176.5(3) . . . . ?
C02A C01L C01N C01J -1.8(4) . . . . ?
C02A C01L C02W C03P 0.5(5) . . . . ?
C02A C021 C02E C01J -3.5(5) . . . . ?
C02A C021 C02E C042 176.7(4) . . . . ?
C02A C021 C03B N00M -79.1(5) . . . . ?
C02A C021 C03B C03Y 104.6(5) . . . . ?
C02A C03C C03J C03P 0.9(6) . . . . ?
C02D C02J C03K C02S -174.0(4) . . . . ?
C02D C02J C03K C04K 8.7(6) . . . . ?
C02D C02R C035 C02H -0.2(6) . . . . ?
C02E C01J C01N C01G -178.8(3) . . . . ?
C02E C01J C01N C01L -0.5(5) . . . . ?
C02E C01J C037 C04D -2.2(6) . . . . ?
C02E C021 C02A C01L 1.2(5) . . . . ?
C02E C021 C02A C03C -177.8(3) . . . . ?
C02E C021 C03B N00M 101.1(4) . . . . ?
C02E C021 C03B C03Y -75.2(5) . . . . ?
C02E C042 C04R C04D 0.4(8) . . . . ?
C02F C01S C01U C029 -2.5(5) . . . . ?
C02F C01S C01U C03I 176.5(3) . . . . ?
C02F C01S C02K C02G 74.3(5) . . . . ?
C02F C01S C02K C03A -103.1(4) . . . . ?
C02F C01W C03F C046 1.0(6) . . . . ?
C02F C03N C04A C046 0.4(8) . . . . ?
C02G C02K C03A C038 -1.4(6) . . . . ?
C02G C02Q C03D O00F 179.1(4) . . . . ?
C02G C02Q C03D C038 -0.9(6) . . . . ?
C02H C01P C028 C02D -0.5(5) . . . . ?
C02J C022 C026 C01X 1.9(5) . . . . ?
C02J C022 C026 C04B -179.2(3) . . . . ?
C02J C022 C039 C04E -179.9(4) . . . . ?
C02J C02D C02R O00G -0.3(5) . . . . ?
C02J C02D C02R C035 178.9(3) . . . . ?
C02J C03K C04K C053 179.3(5) . . . . ?
C02K C01S C01U C029 177.4(3) . . . . ?
C02K C01S C01U C03I -3.6(5) . . . . ?
C02K C01S C02F C01W -177.6(3) . . . . ?
C02K C01S C02F C03N 3.4(5) . . . . ?
C02K C02G C02Q C03D 0.3(6) . . . . ?
C02M O003 C00T C016 2.6(5) . . . . ?
C02M O003 C00T C017 -177.1(3) . . . . ?
C02N C01B C02Y C04F -0.1(6) . . . . ?
C02N C01T C01V C01Z 0.7(5) . . . . ?
C02N C01T C01V C03O 179.6(4) . . . . ?
C02N C01T C038 C03A 94.0(5) . . . . ?
C02N C01T C038 C03D -84.4(5) . . . . ?
C02N C041 C04H C04F 1.0(8) . . . . ?
C02P C00Y C018 C010 179.9(3) . . . . ?
C02P C00Y C018 C032 1.0(4) . . . . ?
C02P C00Y C01C C01P 0.1(4) . . . . ?
C02P C00Y C01C C01R 179.6(3) . . . . ?
C02P C03L C03W C032 -2.9(6) . . . . ?
C02Q C02G C02K C01S -176.7(4) . . . . ?
C02Q C02G C02K C03A 0.8(6) . . . . ?
C02R C02D C02J C022 -83.8(4) . . . . ?
C02R C02D C02J C03K 95.6(5) . . . . ?
C02S C01X C026 C022 2.1(5) . . . . ?
C02S C01X C026 C04B -176.7(4) . . . . ?
C02S C01X C02V N00M 78.8(4) . . . . ?
C02S C01X C02V C03Q -104.0(5) . . . . ?
C02S C03K C04K C053 1.9(7) . . . . ?
C02S C03Z C04Y C053 2.8(9) . . . . ?
C02U O006 C01I C01G -177.6(3) . . . . ?
C02U O006 C01I C01K 2.7(5) . . . . ?
C02V N00M C03B C021 180.0(4) . . . . ?
C02V N00M C03B C03Y -3.5(6) . . . . ?
C02V C01X C026 C022 -178.7(3) . . . . ?
C02V C01X C026 C04B 2.6(5) . . . . ?
C02V C01X C02S C03K 178.5(3) . . . . ?
C02V C01X C02S C03Z -2.2(6) . . . . ?
C02V C03Q C03S O024 176.1(5) . . . . ?
C02V C03Q C03S C03Y -4.5(7) . . . . ?
C02W C01L C01N C01G -4.1(5) . . . . ?
C02W C01L C01N C01J 177.6(3) . . . . ?
C02W C01L C02A C021 -178.0(3) . . . . ?
C02W C01L C02A C03C 1.1(4) . . . . ?
C02X O00A C02C C027 -177.9(3) . . . . ?
C02X O00A C02C C02I -0.9(5) . . . . ?
C02Y C01B C02N C01T 179.9(3) . . . . ?
C02Y C01B C02N C041 1.4(5) . . . . ?
C02Y C04F C04H C041 0.4(8) . . . . ?
C030 O005 C015 C013 179.4(3) . . . . ?
C030 O005 C015 C01K 0.5(5) . . . . ?
C031 C03V C04C C03H -0.4(7) . . . . ?
C036 O008 C02G C02K -175.8(4) . . . . ?
C036 O008 C02G C02Q 4.4(6) . . . . ?
C037 C01J C01N C01G 1.4(5) . . . . ?
C037 C01J C01N C01L 179.7(3) . . . . ?
C037 C01J C02E C021 -177.1(3) . . . . ?
C037 C01J C02E C042 2.8(5) . . . . ?
C037 C04D C04R C042 0.2(8) . . . . ?
C038 C01T C01V C01Z -177.4(3) . . . . ?
C038 C01T C01V C03O 1.5(6) . . . . ?
C038 C01T C02N C01B 177.7(3) . . . . ?
C038 C01T C02N C041 -3.9(5) . . . . ?
C039 C022 C026 C01X -177.8(3) . . . . ?
C039 C022 C026 C04B 1.1(5) . . . . ?
C039 C022 C02J C02D -6.6(5) . . . . ?
C039 C022 C02J C03K 174.0(4) . . . . ?
C039 C04E C04U C04B 1.8(9) . . . . ?
C03A C038 C03D O00F -179.6(3) . . . . ?
C03A C038 C03D C02Q 0.4(6) . . . . ?
C03B N00M C02V C01X 178.1(3) . . . . ?
C03B N00M C02V C03Q 0.9(6) . . . . ?
C03B C021 C02A C01L -178.6(3) . . . . ?
C03B C021 C02A C03C 2.3(5) . . . . ?
C03B C021 C02E C01J 176.3(3) . . . . ?
C03B C021 C02E C042 -3.5(5) . . . . ?
C03C C03J C03P C02W 0.7(6) . . . . ?
C03D C038 C03A C02K 0.8(6) . . . . ?
C03E O009 C02H C01P -178.5(3) . . . . ?
C03E O009 C02H C035 -1.1(5) . . . . ?
C03F C01W C02F C01S -178.5(3) . . . . ?
C03F C01W C02F C03N 0.5(5) . . . . ?
C03F C046 C04A C03N 1.1(8) . . . . ?
C03H C01O C01R C01C 177.9(3) . . . . ?
C03H C01O C01R C031 -1.9(5) . . . . ?
C03I C01U C029 C01D -178.1(3) . . . . ?
C03I C01U C029 C03U 1.4(5) . . . . ?
C03I C044 C045 C03U 1.5(7) . . . . ?
C03K C02S C03Z C04Y 1.0(7) . . . . ?
C03K C04K C053 C04Y 1.7(9) . . . . ?
C03M C04G C04N C03O -1.1(9) . . . . ?
C03O C01V C01Z C012 -179.4(4) . . . . ?
C03O C01V C01Z C03M -0.8(5) . . . . ?
C03Q C03S C03Y C03B 1.9(7) . . . . ?
C03Z C02S C03K C02J 179.2(4) . . . . ?
C03Z C02S C03K C04K -3.3(6) . . . . ?
C03Z C04Y C053 C04K -4.2(10) . . . . ?
C043 O00F C03D C02Q -1.5(6) . . . . ?
C043 O00F C03D C038 178.5(4) . . . . ?
C048 O00G C02R C02D 178.5(4) . . . . ?
C048 O00G C02R C035 -0.7(6) . . . . ?
C04T C04M C04V C058 0.0 . . . . ?
C04M C04T C04J C059 0.0 . . . . ?
C04M C04V C058 C059 0.0 . . . . ?
C04V C058 C059 C04J 0.0 . . . . ?
C058 C059 C04J C04T 0.0 . . . . ?
C04J C04T C04M C04V 0.0 . . . . ?
C04J C04T C04M C052 -179.7(4) . . . . ?
C04Z C050 C04Q C03T 0.0 . . . . ?
C050 C04Z C04W C04I 0.0 . . . . ?
C050 C04Q C03T C04I 0.0 . . . . ?
C04Q C03T C04I C04W 0.0 . . . . ?
C04Q C03T C04I C05B 178.8(4) . . . . ?
C03T C04I C04W C04Z 0.0 . . . . ?
C04W C04Z C050 C04Q 0.0 . . . . ?
C052 C04M C04V C058 179.7(4) . . . . ?
C05B C04I C04W C04Z -178.8(4) . . . . ?
C3 O024 C03S C03Q -166.8(7) . . . . ?
C3 O024 C03S C03Y 13.8(9) . . . . ?
C4 C5 C6 C7 180.0(6) . . . . ?
C4 C5 C10 C9 -175.5(6) . . . . ?
C5 C6 C7 C8 -7.1(9) . . . . ?
C6 C5 C10 C9 2.9(10) . . . . ?
C6 C7 C8 C9 7.4(9) . . . . ?
C7 C8 C9 C10 -2.3(9) . . . . ?
C8 C9 C10 C5 -2.6(10) . . . . ?
C10 C5 C6 C7 1.5(9) . . . . ?
C11 C12 C13 C14 178.1(4) . . . . ?
C11 C12 C17 C16 -179.6(7) . . . . ?
C12 C13 C14 C15 1.9(7) . . . . ?
C13 C12 C17 C16 0.9(11) . . . . ?
C13 C14 C15 C16 0.2(9) . . . . ?
C14 C15 C16 C17 -1.6(12) . . . . ?
C15 C16 C17 C12 1.0(13) . . . . ?
C17 C12 C13 C14 -2.4(8) . . . . ?
O5 C18 C19 F7 -118.3(12) . . . . ?
O5 C18 C19 F8 3.9(14) . . . . ?
O5 C18 C19 F9 128.0(12) . . . . ?
O6 C18 C19 F7 64.0(12) . . . . ?
O6 C18 C19 F8 -173.8(10) . . . . ?
O6 C18 C19 F9 -49.7(14) . . . . ?
C21 O024 C03S C03Q -9.9(18) . . . . ?
C21 O024 C03S C03Y 170.7(17) . . . . ?
F7A C19A C18A O6A 119(2) . . . . ?
F7A C19A C18A O5A -79(3) . . . . ?
F8A C19A C18A O6A -123(2) . . . . ?
F8A C19A C18A O5A 39(3) . . . . ?
F9A C19A C18A O6A -9(3) . . . . ?
F9A C19A C18A O5A 153(2) . . . . ?

loop_
_smtbx_masks_void_nr
_smtbx_masks_void_average_x
_smtbx_masks_void_average_y
_smtbx_masks_void_average_z
_smtbx_masks_void_volume
_smtbx_masks_void_count_electrons
_smtbx_masks_void_content
1 -0.033 0.500 0.500 1963.2 576.8 ?
